data_4103652
loop_
_publ_author_name
'Yuan-Zhi Tan'
'Ting Zhou'
'Jian Bao'
'Gui-Juan Shan'
'Su-Yuan Xie'
'Rong-Bin Huang'
'Lan-Sun Zheng'

_publ_section_title
;
 C72Cl4: A Pristine Fullerene with Favorable Pentagon-Adjacent Structure
;
_journal_name_full 'Journal of the American Chemical Society'
_journal_page_first 17102
_journal_page_last 17104
_journal_paper_doi 10.1021/ja108860y
_journal_volume 132
_journal_year 2010
_chemical_formula_moiety C72Cl4CS2
_chemical_formula_sum 'C73 Cl4 S2'
_chemical_formula_weight 1082.65
_chemical_name_common C72Cl4
_chemical_name_systematic
; 
 ? 
;
_space_group_IT_number 62
_symmetry_cell_setting orthorhombic
_symmetry_space_group_name_Hall '-P 2ac 2n'
_symmetry_space_group_name_H-M 'P n m a'
_atom_sites_solution_primary direct
_atom_sites_solution_secondary difmap
_audit_creation_method SHELXL-97
_cell_angle_alpha 90.00
_cell_angle_beta 90.00
_cell_angle_gamma 90.00
_cell_formula_units_Z 4
_cell_length_a 20.377(4)
_cell_length_b 16.863(3)
_cell_length_c 10.972(2)
_cell_measurement_temperature 173(2)
_cell_volume 3770.2(12)
_computing_structure_refinement 'SHELXL-97 (Sheldrick, 1997)'
_computing_structure_solution 'SHELXS-97 (Sheldrick, 1990)'
_diffrn_ambient_temperature 173(2)
_diffrn_measured_fraction_theta_full 0.983
_diffrn_measured_fraction_theta_max 0.983
_diffrn_measurement_device_type CCD
_diffrn_radiation_monochromator Confocal
_diffrn_radiation_source 'Rotating Anode'
_diffrn_radiation_type MoK\a
_diffrn_radiation_wavelength 0.71073
_diffrn_reflns_av_R_equivalents 0.0412
_diffrn_reflns_av_sigmaI/netI 0.0236
_diffrn_reflns_limit_h_max 22
_diffrn_reflns_limit_h_min -26
_diffrn_reflns_limit_k_max 21
_diffrn_reflns_limit_k_min -18
_diffrn_reflns_limit_l_max 14
_diffrn_reflns_limit_l_min -14
_diffrn_reflns_number 28208
_diffrn_reflns_theta_full 27.59
_diffrn_reflns_theta_max 27.59
_diffrn_reflns_theta_min 2.98
_exptl_absorpt_coefficient_mu 0.490
_exptl_absorpt_correction_T_max 0.9527
_exptl_absorpt_correction_T_min 0.8670
_exptl_absorpt_correction_type multi-scan
_exptl_crystal_density_diffrn 1.907
_exptl_crystal_density_method 'not measured'
_exptl_crystal_F_000 2152
_exptl_crystal_size_max 0.30
_exptl_crystal_size_mid 0.20
_exptl_crystal_size_min 0.10
_refine_diff_density_max 0.853
_refine_diff_density_min -0.692
_refine_diff_density_rms 0.080
_refine_ls_extinction_method none
_refine_ls_goodness_of_fit_ref 1.079
_refine_ls_matrix_type full
_refine_ls_number_parameters 700
_refine_ls_number_reflns 4442
_refine_ls_number_restraints 53
_refine_ls_restrained_S_all 1.102
_refine_ls_R_factor_all 0.0842
_refine_ls_R_factor_gt 0.0783
_refine_ls_shift/su_max 0.000
_refine_ls_shift/su_mean 0.000
_refine_ls_structure_factor_coef Fsqd
_refine_ls_weighting_details 'calc w=1/[\s^2^(Fo^2^)+(0.1405P)^2^+3.8929P] where P=(Fo^2^+2Fc^2^)/3'
_refine_ls_weighting_scheme calc
_refine_ls_wR_factor_gt 0.2211
_refine_ls_wR_factor_ref 0.2277
_reflns_number_gt 4017
_reflns_number_total 4442
_reflns_threshold_expression >2sigma(I)
_cod_data_source_file ja108860y_si_002.cif
_cod_data_source_block p
_cod_original_cell_volume 3770.4(13)
_cod_database_code 4103652

loop_
_symmetry_equiv_pos_as_xyz
'x, y, z'
'-x+1/2, -y, z+1/2'
'-x, y+1/2, -z'
'x+1/2, -y+1/2, -z+1/2'
'-x, -y, -z'
'x-1/2, y, -z-1/2'
'x, -y-1/2, z'
'-x-1/2, y-1/2, z-1/2'

loop_
_atom_site_label
_atom_site_type_symbol
_atom_site_fract_x
_atom_site_fract_y
_atom_site_fract_z
_atom_site_U_iso_or_equiv
_atom_site_adp_type
_atom_site_occupancy
_atom_site_symmetry_multiplicity
_atom_site_calc_flag
_atom_site_refinement_flags
C1 C 0.3181(4) 0.0690(6) 1.3261(9) 0.0383(19) Uani 0.50 1 d PU
C2 C 0.1581(2) 0.2302(3) 1.0000(5) 0.0260(13) Uani 0.50 1 d P
C3 C 0.1820(10) 0.1309(12) 1.1614(19) 0.044(5) Uani 0.50 1 d P
C4 C 0.2159(3) 0.0870(4) 1.0665(9) 0.0500(19) Uani 0.50 1 d P
C5 C 0.2227(7) 0.1140(7) 0.9461(12) 0.034(2) Uani 0.50 1 d P
C6 C 0.4905(10) 0.1252(13) 1.1399(13) 0.036(3) Uani 0.50 1 d P
C7 C 0.3206(6) 0.1328(7) 1.4210(7) 0.058(2) Uani 0.50 1 d P
C8 C 0.4469(3) 0.0729(4) 1.0852(8) 0.0500(17) Uani 0.50 1 d P
C9 C 0.1738(8) 0.3500(11) 1.1649(11) 0.028(3) Uani 0.50 1 d P
C10 C 0.2629(4) 0.0627(6) 1.2551(10) 0.063(2) Uani 0.50 1 d P
C11 C 0.3078(5) 0.1526(5) 0.7938(9) 0.0250(17) Uani 0.50 1 d P
C12 C 0.2064(3) 0.2294(3) 0.8004(5) 0.0301(14) Uani 0.50 1 d P
C13 C 0.4472(11) 0.0879(13) 0.9510(15) 0.051(4) Uani 0.50 1 d P
C14 C 0.2081(9) 0.1209(8) 1.270(2) 0.066(6) Uani 0.50 1 d P
C15 C 0.2122(5) 0.1713(8) 1.3618(10) 0.056(2) Uani 0.50 1 d PU
C16 C 0.3328(9) 0.0529(9) 0.9433(14) 0.042(3) Uani 0.50 1 d P
C17 C 0.3299(4) 0.0353(4) 1.0695(12) 0.053(2) Uani 0.50 1 d P
C18 C 0.2696(5) 0.1820(8) 1.4396(8) 0.069(3) Uani 0.50 1 d P
C19 C 0.5178(3) 0.1740(5) 1.0530(9) 0.052(2) Uani 0.50 1 d PD
C20 C 0.3822(4) 0.0654(5) 1.2703(10) 0.0564(19) Uani 0.50 1 d P
C21 C 0.3877(5) 0.1652(9) 1.4214(7) 0.064(3) Uani 0.50 1 d P
C22 C 0.2805(3) 0.2229(3) 0.7733(4) 0.0340(12) Uani 0.50 1 d P
C23 C 0.1575(2) 0.2101(4) 1.1273(5) 0.0365(13) Uani 0.50 1 d P
C24 C 0.4942(4) 0.1525(6) 0.9364(8) 0.0532(19) Uani 0.50 1 d P
C25 C 0.1906(2) 0.1849(3) 0.9158(5) 0.0315(11) Uani 0.50 1 d P
C26 C 0.4206(4) 0.2012(6) 0.7782(7) 0.0419(17) Uani 0.50 1 d PD
C27 C 0.4751(3) 0.1590(5) 1.2623(6) 0.0469(16) Uani 0.50 1 d P
C28 C 0.2813(3) 0.0944(4) 0.8796(7) 0.0465(18) Uani 0.50 1 d P
C29 C 0.3909(10) 0.0474(10) 1.1422(13) 0.045(3) Uani 0.50 1 d P
C30 C 0.3780(3) 0.1386(4) 0.7953(5) 0.0474(17) Uani 0.50 1 d P
C31 C 0.2694(7) 0.0432(7) 1.1274(13) 0.043(2) Uani 0.50 1 d P
C32 C 0.4219(10) 0.1213(16) 1.330(2) 0.043(4) Uani 0.50 1 d P
C33 C 0.2783(4) 0.2672(7) 1.4603(6) 0.046(5) Uani 0.50 1 d P
C34 C 0.3918(6) 0.0815(11) 0.8831(18) 0.059(4) Uani 0.50 1 d P
C36 C 0.1631(2) 0.2744(4) 1.2137(5) 0.041(2) Uani 0.50 1 d P
C37 C 0.3599(8) 0.3673(8) 1.4073(7) 0.063(3) Uani 0.50 1 d P
C38 C 0.2639(7) 0.4500(8) 1.1713(12) 0.041(3) Uani 0.50 1 d PU
C39 C 0.3859(9) 0.4537(12) 1.1863(13) 0.047(3) Uani 0.50 1 d PU
C40 C 0.2688(3) 0.4504(3) 1.0418(8) 0.0418(14) Uani 0.50 1 d P
C41 C 0.4915(3) 0.3851(5) 1.0406(8) 0.0512(18) Uani 0.50 1 d P
C42 C 0.4148(6) 0.4063(11) 0.8752(15) 0.050(3) Uani 0.50 1 d P
C43 C 0.2164(8) 0.4058(7) 1.2377(17) 0.048(3) Uani 0.50 1 d P
C44 C 0.5172(3) 0.3138(5) 0.9834(11) 0.0502(17) Uani 0.50 1 d PD
C45 C 0.3923(3) 0.2787(5) 0.7621(5) 0.0347(14) Uani 0.50 1 d P
C46 C 0.4264(13) 0.3606(16) 1.350(3) 0.060(7) Uani 0.50 1 d P
C47 C 0.5117(2) 0.2906(5) 1.1894(6) 0.0482(16) Uani 0.50 1 d P
C48 C 0.3443(4) 0.2961(6) 1.4629(5) 0.062(2) Uani 0.50 1 d P
C49 C 0.4370(4) 0.3358(6) 0.8154(7) 0.0451(16) Uani 0.50 1 d PD
C50 C 0.3238(4) 0.4535(4) 1.2397(8) 0.055(2) Uani 0.50 1 d P
C51 C 0.4387(4) 0.4038(5) 1.2437(9) 0.058(2) Uani 0.50 1 d P
C52 C 0.4460(3) 0.2839(5) 1.3704(5) 0.0531(19) Uani 0.50 1 d P
C53 C 0.2444(4) 0.3812(6) 1.3448(6) 0.059(2) Uani 0.50 1 d P
C54 C 0.3225(3) 0.2920(5) 0.7663(4) 0.0352(13) Uani 0.50 1 d P
C55 C 0.1377(2) 0.3080(3) 0.9489(5) 0.0281(10) Uani 0.50 1 d P
C56 C 0.3902(4) 0.4613(4) 1.0560(11) 0.055(2) Uani 0.50 1 d P
C57 C 0.2350(3) 0.3667(4) 0.8709(6) 0.0297(11) Uani 0.50 1 d P
C58 C 0.1593(2) 0.3773(3) 1.0367(5) 0.0336(11) Uani 0.50 1 d P
C59 C 0.4437(10) 0.4275(11) 0.9875(13) 0.045(3) Uani 0.50 1 d P
C60 C 0.3452(4) 0.4179(5) 0.8715(9) 0.0447(16) Uani 0.50 1 d P
C61 C 0.1815(3) 0.3140(4) 0.8299(5) 0.0287(10) Uani 0.50 1 d P
C62 C 0.2996(5) 0.3682(6) 0.8215(8) 0.0220(16) Uani 0.50 1 d P
C63 C 0.3102(5) 0.4068(7) 1.3570(11) 0.047(2) Uani 0.50 1 d PU
C64 C 0.2262(5) 0.3041(6) 1.3946(8) 0.050(2) Uani 0.50 1 d PU
C65 C 0.3297(10) 0.4581(10) 0.9892(13) 0.043(3) Uani 0.50 1 d P
C66 C 0.4882(11) 0.3652(14) 1.1740(15) 0.042(3) Uani 0.50 1 d P
C67 C 0.48679(18) 0.2500 1.2848(4) 0.0496(12) Uani 1 2 d S
C68 C 0.2206(7) 0.4053(7) 0.9779(11) 0.0280(19) Uani 0.50 1 d P
C69 C 0.3983(2) 0.2500 1.4424(4) 0.0599(16) Uani 1 2 d S
C70 C 0.52959(18) 0.2500 1.0742(4) 0.0521(14) Uani 1 2 d SD
C71 C 0.1886(2) 0.2500 1.3310(4) 0.0547(14) Uani 1 2 d S
C73 C 0.0463(3) 0.0425(4) 1.0076(8) 0.060(2) Uani 0.50 1 d P
Cl1 Cl 0.05158(6) 0.30483(10) 0.92019(12) 0.0393(4) Uani 0.50 1 d P
Cl2 Cl 0.16116(8) 0.18263(12) 0.67631(14) 0.0431(4) Uani 0.50 1 d P
Cl3 Cl 0.14182(7) 0.36126(11) 0.70415(12) 0.0386(4) Uani 0.50 1 d P
Cl4 Cl 0.09936(8) 0.45750(10) 1.04437(15) 0.0496(4) Uani 0.50 1 d P
S1 S 0.05914(11) -0.01273(13) 1.12277(19) 0.0615(5) Uani 0.50 1 d P
S2 S 0.03296(10) 0.09070(12) 0.90417(18) 0.0561(5) Uani 0.50 1 d P
C35 C 0.4834(8) 0.2051(9) 0.8485(16) 0.045(3) Uani 0.50 1 d PDU
C72 C 0.4877(7) 0.2859(12) 0.8676(15) 0.063(6) Uani 0.50 1 d PDU

loop_
_atom_site_aniso_label
_atom_site_aniso_U_11
_atom_site_aniso_U_22
_atom_site_aniso_U_33
_atom_site_aniso_U_23
_atom_site_aniso_U_13
_atom_site_aniso_U_12
C1 0.040(3) 0.039(3) 0.036(4) 0.018(3) -0.008(3) 0.005(3)
C2 0.0171(17) 0.037(4) 0.024(2) 0.0049(18) -0.0026(15) -0.0058(16)
C3 0.021(5) 0.037(8) 0.074(8) 0.027(5) -0.001(4) -0.006(5)
C4 0.034(3) 0.033(3) 0.083(6) 0.019(3) -0.020(3) -0.017(2)
C5 0.036(4) 0.032(6) 0.034(8) 0.005(4) -0.014(5) -0.007(4)
C6 0.026(4) 0.060(5) 0.022(8) -0.014(5) -0.009(5) 0.023(3)
C7 0.041(5) 0.098(7) 0.033(4) 0.029(4) 0.001(3) 0.007(4)
C8 0.042(4) 0.046(3) 0.063(5) -0.006(3) -0.010(3) 0.027(3)
C9 0.018(4) 0.045(9) 0.021(4) -0.017(4) -0.004(2) 0.007(5)
C10 0.052(5) 0.064(5) 0.074(7) 0.045(5) -0.006(4) -0.016(4)
C11 0.031(4) 0.026(5) 0.017(4) 0.003(3) 0.000(3) -0.009(3)
C12 0.027(2) 0.040(4) 0.023(2) -0.0072(18) -0.0052(17) -0.004(2)
C13 0.048(5) 0.070(10) 0.036(8) -0.010(5) -0.007(7) 0.043(6)
C14 0.033(5) 0.051(8) 0.114(17) 0.056(9) -0.004(7) -0.006(6)
C15 0.057(4) 0.066(4) 0.045(4) 0.011(4) 0.020(3) -0.007(4)
C16 0.042(5) 0.039(7) 0.044(8) -0.017(7) -0.014(8) 0.015(5)
C17 0.056(5) 0.031(3) 0.074(6) -0.001(4) -0.031(5) 0.005(3)
C18 0.057(5) 0.120(10) 0.029(4) 0.036(5) 0.019(4) 0.023(6)
C19 0.021(3) 0.097(7) 0.037(4) 0.004(4) 0.001(3) 0.022(4)
C20 0.050(4) 0.060(5) 0.060(5) 0.029(4) -0.012(4) 0.013(3)
C21 0.035(5) 0.133(10) 0.025(4) 0.027(5) -0.010(4) 0.010(6)
C22 0.029(3) 0.058(3) 0.015(2) -0.0112(17) -0.0033(17) 0.004(2)
C23 0.016(2) 0.066(4) 0.027(3) 0.014(3) 0.0003(18) -0.009(2)
C24 0.026(3) 0.087(6) 0.047(4) -0.014(4) 0.005(3) 0.028(4)
C25 0.023(2) 0.040(3) 0.032(3) 0.000(2) -0.0095(19) -0.005(2)
C26 0.027(4) 0.075(6) 0.025(3) -0.012(3) 0.007(3) 0.018(4)
C27 0.027(3) 0.080(5) 0.034(3) 0.001(3) -0.014(2) 0.016(3)
C28 0.043(4) 0.035(3) 0.061(5) -0.029(3) -0.028(3) 0.011(3)
C29 0.049(5) 0.039(4) 0.048(8) 0.016(7) -0.012(8) 0.010(3)
C30 0.047(3) 0.068(4) 0.028(3) -0.028(3) -0.009(2) 0.024(3)
C31 0.047(5) 0.032(4) 0.052(7) 0.006(5) -0.005(6) -0.001(3)
C32 0.027(5) 0.065(9) 0.039(8) 0.017(6) -0.021(5) 0.004(6)
C33 0.040(3) 0.085(16) 0.013(2) -0.005(4) 0.0026(17) 0.001(4)
C34 0.032(8) 0.067(7) 0.079(8) -0.047(6) -0.022(7) 0.033(6)
C36 0.0155(19) 0.087(6) 0.021(2) 0.004(2) 0.0062(16) 0.007(2)
C37 0.048(6) 0.113(9) 0.027(4) -0.042(5) -0.008(4) 0.002(6)
C38 0.045(4) 0.038(4) 0.040(5) -0.012(4) -0.004(4) 0.008(3)
C39 0.045(5) 0.048(5) 0.047(8) -0.030(7) -0.016(7) -0.010(4)
C40 0.039(3) 0.027(3) 0.059(5) -0.003(3) -0.012(3) 0.005(2)
C41 0.021(3) 0.055(4) 0.077(6) 0.000(4) -0.001(3) -0.018(3)
C42 0.022(5) 0.078(8) 0.050(5) 0.027(4) -0.009(6) -0.031(6)
C43 0.035(6) 0.038(6) 0.071(7) -0.031(6) -0.014(5) 0.013(5)
C44 0.010(3) 0.081(5) 0.060(5) 0.001(5) 0.004(3) -0.008(3)
C45 0.026(3) 0.064(4) 0.014(2) 0.003(2) 0.005(2) 0.004(3)
C46 0.049(7) 0.091(16) 0.040(9) -0.035(10) -0.030(6) 0.020(7)
C47 0.013(2) 0.085(4) 0.047(3) -0.010(3) -0.006(2) -0.007(2)
C48 0.043(4) 0.126(7) 0.016(2) -0.020(3) -0.005(2) 0.010(4)
C49 0.030(3) 0.073(5) 0.033(3) 0.006(3) 0.012(3) -0.014(4)
C50 0.054(4) 0.051(4) 0.059(5) -0.036(4) -0.023(4) 0.010(3)
C51 0.042(4) 0.060(4) 0.071(6) -0.026(4) -0.026(4) -0.013(3)
C52 0.035(3) 0.100(6) 0.024(2) -0.016(3) -0.017(2) 0.002(3)
C53 0.043(4) 0.100(6) 0.035(3) -0.041(4) -0.003(3) 0.027(4)
C54 0.021(3) 0.076(4) 0.0089(19) 0.004(2) 0.0018(17) -0.002(3)
C55 0.016(2) 0.046(3) 0.022(2) 0.004(2) 0.0010(18) 0.001(2)
C56 0.040(4) 0.036(3) 0.089(7) -0.004(4) -0.019(4) -0.016(3)
C57 0.025(3) 0.038(3) 0.026(3) 0.009(2) -0.005(2) 0.003(2)
C58 0.023(2) 0.045(3) 0.033(3) -0.004(2) -0.0006(19) 0.011(2)
C59 0.042(5) 0.049(6) 0.043(9) 0.011(5) -0.017(6) -0.033(5)
C60 0.039(5) 0.049(4) 0.046(5) 0.026(4) -0.004(3) -0.015(3)
C61 0.023(2) 0.044(3) 0.020(3) 0.006(2) -0.0030(19) 0.000(2)
C62 0.028(3) 0.022(5) 0.016(4) -0.008(3) 0.007(3) 0.004(3)
C63 0.051(4) 0.050(4) 0.041(4) -0.014(3) -0.002(3) 0.004(3)
C64 0.048(4) 0.069(4) 0.033(3) -0.002(3) 0.022(3) 0.017(3)
C65 0.048(5) 0.034(5) 0.047(8) 0.008(7) -0.019(8) -0.009(3)
C66 0.027(4) 0.069(8) 0.029(9) 0.007(6) -0.005(6) -0.018(4)
C67 0.0175(16) 0.102(4) 0.0296(19) 0.000 -0.0126(14) 0.000
C68 0.033(3) 0.027(5) 0.023(6) -0.007(3) -0.004(4) 0.003(4)
C69 0.034(2) 0.126(6) 0.0201(19) 0.000 -0.0133(16) 0.000
C70 0.0126(16) 0.106(5) 0.038(2) 0.000 -0.0031(15) 0.000
C71 0.0243(18) 0.123(5) 0.0168(17) 0.000 0.0088(14) 0.000
C73 0.023(3) 0.062(4) 0.094(6) -0.048(4) 0.017(3) -0.014(3)
Cl1 0.0176(5) 0.0702(9) 0.0302(6) 0.0070(6) -0.0020(4) 0.0034(5)
Cl2 0.0364(8) 0.0634(10) 0.0296(7) -0.0135(7) -0.0129(6) -0.0017(7)
Cl3 0.0315(7) 0.0583(9) 0.0260(7) 0.0114(6) -0.0054(5) 0.0035(7)
Cl4 0.0397(8) 0.0578(9) 0.0512(9) -0.0034(7) 0.0002(6) 0.0211(7)
S1 0.0670(12) 0.0605(11) 0.0571(11) -0.0013(8) -0.0077(9) 0.0049(9)
S2 0.0510(10) 0.0649(11) 0.0525(10) -0.0049(8) 0.0042(8) 0.0025(8)
C35 0.043(5) 0.055(5) 0.036(5) -0.010(3) 0.015(3) 0.010(3)
C72 0.024(4) 0.124(14) 0.041(6) 0.015(6) 0.020(3) -0.003(5)

loop_
_atom_type_symbol
_atom_type_description
_atom_type_scat_dispersion_real
_atom_type_scat_dispersion_imag
_atom_type_scat_source
C C 0.0033 0.0016 'International Tables Vol C Tables 4.2.6.8 and 6.1.1.4'
S S 0.1246 0.1234 'International Tables Vol C Tables 4.2.6.8 and 6.1.1.4'
Cl Cl 0.1484 0.1585 'International Tables Vol C Tables 4.2.6.8 and 6.1.1.4'

loop_
_geom_angle_atom_site_label_1
_geom_angle_atom_site_label_2
_geom_angle_atom_site_label_3
_geom_angle
_geom_angle_site_symmetry_1
_geom_angle_site_symmetry_3
C63 C1 C50 150(2) 7_565 7_565
C63 C1 C10 100(2) 7_565 .
C50 C1 C10 62.6(9) 7_565 .
C63 C1 C20 124(2) 7_565 .
C50 C1 C20 59.4(8) 7_565 .
C10 C1 C20 119.8(10) . .
C63 C1 C7 19.3(16) 7_565 .
C50 C1 C7 154.5(9) 7_565 .
C10 C1 C7 118.5(10) . .
C20 C1 C7 107.1(8) . .
C63 C1 C37 48.3(18) 7_565 7_565
C50 C1 C37 133.4(10) 7_565 7_565
C10 C1 C37 141.9(9) . 7_565
C20 C1 C37 77.7(8) . 7_565
C7 C1 C37 29.8(5) . 7_565
C63 C1 C53 47.1(17) 7_565 7_565
C50 C1 C53 112.6(8) 7_565 7_565
C10 C1 C53 52.7(6) . 7_565
C20 C1 C53 148.7(6) . 7_565
C7 C1 C53 66.3(7) . 7_565
C37 C1 C53 93.9(9) 7_565 7_565
C2 C2 C55 132.7(4) 7_565 7_565
C2 C2 C25 123.9(3) 7_565 .
C55 C2 C25 55.6(4) 7_565 .
C2 C2 C23 103.6(3) 7_565 .
C55 C2 C23 114.2(5) 7_565 .
C25 C2 C23 121.9(5) . .
C2 C2 C55 28.0(3) 7_565 .
C55 C2 C55 104.7(6) 7_565 .
C25 C2 C55 111.9(4) . .
C23 C2 C55 124.9(5) . .
C2 C2 C23 54.2(3) 7_565 7_565
C55 C2 C23 150.7(5) 7_565 7_565
C25 C2 C23 151.3(4) . 7_565
C23 C2 C23 49.4(5) . 7_565
C55 C2 C23 77.7(4) . 7_565
C2 C2 C25 38.5(2) 7_565 7_565
C55 C2 C25 113.1(5) 7_565 7_565
C25 C2 C25 85.5(5) . 7_565
C23 C2 C25 132.8(4) . 7_565
C55 C2 C25 38.7(3) . 7_565
C23 C2 C25 87.4(4) 7_565 7_565
C2 C2 C58 167.4(2) 7_565 7_565
C55 C2 C58 58.1(4) 7_565 7_565
C25 C2 C58 66.1(3) . 7_565
C23 C2 C58 63.8(4) . 7_565
C55 C2 C58 161.3(4) . 7_565
C23 C2 C58 113.3(4) 7_565 7_565
C25 C2 C58 150.4(4) 7_565 7_565
C9 C3 C43 128(6) 7_565 7_565
C9 C3 C14 101(6) 7_565 .
C43 C3 C14 26.8(9) 7_565 .
C9 C3 C58 92(5) 7_565 7_565
C43 C3 C58 139.5(18) 7_565 7_565
C14 C3 C58 166.1(18) . 7_565
C9 C3 C4 138(6) 7_565 .
C43 C3 C4 87.7(14) 7_565 .
C14 C3 C4 113.1(15) . .
C58 C3 C4 55.1(8) 7_565 .
C9 C3 C23 22(4) 7_565 .
C43 C3 C23 143.6(19) 7_565 .
C14 C3 C23 118.8(16) . .
C58 C3 C23 74.9(10) 7_565 .
C4 C3 C23 116.2(14) . .
C9 C3 C36 19(5) 7_565 7_565
C43 C3 C36 110.8(16) 7_565 7_565
C14 C3 C36 84.7(13) . 7_565
C58 C3 C36 109.2(13) 7_565 7_565
C4 C3 C36 144.0(15) . 7_565
C23 C3 C36 34.6(5) . 7_565
C68 C4 C40 77.0(11) 7_565 7_565
C68 C4 C58 77.5(9) 7_565 7_565
C40 C4 C58 153.5(10) 7_565 7_565
C68 C4 C5 11.4(12) 7_565 .
C40 C4 C5 83.0(9) 7_565 .
C58 C4 C5 73.2(8) 7_565 .
C68 C4 C3 133.3(12) 7_565 .
C40 C4 C3 143.6(11) 7_565 .
C58 C4 C3 62.4(10) 7_565 .
C5 C4 C3 123.8(11) . .
C68 C4 C31 116.2(12) 7_565 .
C40 C4 C31 39.3(6) 7_565 .
C58 C4 C31 165.8(10) 7_565 .
C5 C4 C31 121.0(10) . .
C3 C4 C31 106.4(12) . .
C68 C4 C38 133.4(11) 7_565 7_565
C40 C4 C38 57.0(6) 7_565 7_565
C58 C4 C38 149.0(9) 7_565 7_565
C5 C4 C38 136.7(10) . 7_565
C3 C4 C38 88.6(11) . 7_565
C31 C4 C38 17.9(6) . 7_565
C68 C4 C9 125.4(10) 7_565 7_565
C40 C4 C9 148.0(9) 7_565 7_565
C58 C4 C9 56.9(6) 7_565 7_565
C5 C4 C9 115.8(9) . 7_565
C3 C4 C9 8.0(12) . 7_565
C31 C4 C9 112.8(9) . 7_565
C38 C4 C9 95.2(8) 7_565 7_565
C68 C4 C43 167.4(10) 7_565 7_565
C40 C4 C43 103.8(7) 7_565 7_565
C58 C4 C43 102.6(7) 7_565 7_565
C5 C4 C43 156.6(8) . 7_565
C3 C4 C43 41.8(10) . 7_565
C31 C4 C43 65.0(8) . 7_565
C38 C4 C43 47.1(7) 7_565 7_565
C9 C4 C43 49.0(7) 7_565 7_565
C68 C5 C57 156(4) 7_565 7_565
C68 C5 C25 135(4) 7_565 .
C57 C5 C25 67.2(7) 7_565 .
C68 C5 C4 24(3) 7_565 .
C57 C5 C4 169.6(14) 7_565 .
C25 C5 C4 117.0(11) . .
C68 C5 C28 107(4) 7_565 .
C57 C5 C28 53.3(8) 7_565 .
C25 C5 C28 117.5(9) . .
C4 C5 C28 119.0(10) . .
C68 C5 C58 63(3) 7_565 7_565
C57 C5 C58 136.6(12) 7_565 7_565
C25 C5 C58 72.5(7) . 7_565
C4 C5 C58 51.7(6) . 7_565
C28 C5 C58 169.9(9) . 7_565
C68 C5 C40 37(3) 7_565 7_565
C57 C5 C40 126.9(13) 7_565 7_565
C25 C5 C40 155.0(11) . 7_565
C4 C5 C40 45.5(6) . 7_565
C28 C5 C40 73.8(7) . 7_565
C58 C5 C40 96.5(7) 7_565 7_565
C68 C5 C61 149(4) 7_565 7_565
C57 C5 C61 46.5(6) 7_565 7_565
C25 C5 C61 27.6(4) . 7_565
C4 C5 C61 140.7(11) . 7_565
C28 C5 C61 99.7(7) . 7_565
C58 C5 C61 90.1(7) 7_565 7_565
C40 C5 C61 173.3(9) 7_565 7_565
C66 C6 C41 165(7) 7_565 7_565
C66 C6 C19 116(8) 7_565 .
C41 C6 C19 53.3(11) 7_565 .
C66 C6 C8 125(7) 7_565 .
C41 C6 C8 59.0(9) 7_565 .
C19 C6 C8 109.8(11) . .
C66 C6 C27 6(5) 7_565 .
C41 C6 C27 162.2(18) 7_565 .
C19 C6 C27 118.7(15) . .
C8 C6 C27 119.8(16) . .
C66 C6 C47 50(7) 7_565 7_565
C41 C6 C47 118.4(19) 7_565 7_565
C19 C6 C47 65.9(11) . 7_565
C8 C6 C47 153.4(15) . 7_565
C27 C6 C47 53.5(7) . 7_565
C66 C6 C51 54(7) 7_565 7_565
C41 C6 C51 130.9(18) 7_565 7_565
C19 C6 C51 157.8(15) . 7_565
C8 C6 C51 72.3(12) . 7_565
C27 C6 C51 49.4(7) . 7_565
C47 C6 C51 101.9(8) 7_565 7_565
C37 C7 C63 94.4(16) 7_565 7_565
C37 C7 C18 142.1(16) 7_565 .
C63 C7 C18 111.0(14) 7_565 .
C37 C7 C48 73.7(13) 7_565 7_565
C63 C7 C48 154.3(10) 7_565 7_565
C18 C7 C48 71.4(9) . 7_565
C37 C7 C21 24.4(12) 7_565 .
C63 C7 C21 116.8(11) 7_565 .
C18 C7 C21 119.2(12) . .
C48 C7 C21 49.3(8) 7_565 .
C37 C7 C1 84.4(14) 7_565 .
C63 C7 C1 10.7(9) 7_565 .
C18 C7 C1 121.5(11) . .
C48 C7 C1 150.8(9) 7_565 .
C21 C7 C1 107.5(8) . .
C37 C7 C53 140.5(12) 7_565 7_565
C63 C7 C53 52.6(10) 7_565 7_565
C18 C7 C53 58.6(8) . 7_565
C48 C7 C53 125.5(8) 7_565 7_565
C21 C7 C53 149.5(6) . 7_565
C1 C7 C53 63.2(7) . 7_565
C37 C7 C33 118.6(14) 7_565 7_565
C63 C7 C33 130.3(11) 7_565 7_565
C18 C7 C33 24.2(7) . 7_565
C48 C7 C33 47.4(6) 7_565 7_565
C21 C7 C33 95.1(9) . 7_565
C1 C7 C33 139.8(7) . 7_565
C53 C7 C33 80.3(6) 7_565 7_565
C59 C8 C41 70.0(13) 7_565 7_565
C59 C8 C56 72.8(15) 7_565 7_565
C41 C8 C56 141.4(10) 7_565 7_565
C59 C8 C29 113.7(16) 7_565 .
C41 C8 C29 163.7(10) 7_565 .
C56 C8 C29 41.5(8) 7_565 .
C59 C8 C6 118.3(16) 7_565 .
C41 C8 C6 49.1(10) 7_565 .
C56 C8 C6 159.3(10) 7_565 .
C29 C8 C6 122.3(12) . .
C59 C8 C13 10.8(19) 7_565 .
C41 C8 C13 61.0(12) 7_565 .
C56 C8 C13 80.8(11) 7_565 .
C29 C8 C13 120.4(12) . .
C6 C8 C13 108.4(14) . .
C59 C8 C66 128.4(15) 7_565 7_565
C41 C8 C66 60.3(9) 7_565 7_565
C56 C8 C66 148.8(10) 7_565 7_565
C29 C8 C66 110.6(11) . 7_565
C6 C8 C66 11.7(13) . 7_565
C13 C8 C66 118.1(14) . 7_565
C59 C8 C39 126.6(15) 7_565 7_565
C41 C8 C39 157.1(10) 7_565 7_565
C56 C8 C39 54.3(7) 7_565 7_565
C29 C8 C39 12.9(11) . 7_565
C6 C8 C39 110.4(11) . 7_565
C13 C8 C39 132.9(12) . 7_565
C66 C8 C39 98.7(11) 7_565 7_565
C59 C8 C51 164.8(10) 7_565 7_565
C41 C8 C51 108.8(7) 7_565 7_565
C56 C8 C51 104.4(8) 7_565 7_565
C29 C8 C51 63.1(8) . 7_565
C6 C8 C51 60.0(9) . 7_565
C13 C8 C51 157.0(9) . 7_565
C66 C8 C51 48.6(8) 7_565 7_565
C39 C8 C51 50.6(7) 7_565 7_565
C3 C9 C23 151(6) 7_565 7_565
C3 C9 C36 156(6) 7_565 .
C23 C9 C36 44.4(7) 7_565 .
C3 C9 C14 64(5) 7_565 7_565
C23 C9 C14 137.2(15) 7_565 7_565
C36 C9 C14 94.5(10) . 7_565
C3 C9 C43 41(5) 7_565 .
C23 C9 C43 155.7(15) 7_565 .
C36 C9 C43 117.1(11) . .
C14 C9 C43 23.4(9) 7_565 .
C3 C9 C58 74(5) 7_565 .
C23 C9 C58 82.9(8) 7_565 .
C36 C9 C58 127.1(11) . .
C14 C9 C58 137.8(15) 7_565 .
C43 C9 C58 114.6(14) . .
C3 C9 C4 34(5) 7_565 7_565
C23 C9 C4 117.4(10) 7_565 7_565
C36 C9 C4 150.3(12) . 7_565
C14 C9 C4 93.0(12) 7_565 7_565
C43 C9 C4 70.4(11) . 7_565
C58 C9 C4 48.1(6) . 7_565
C38 C10 C43 87.6(15) 7_565 7_565
C38 C10 C50 78.6(12) 7_565 7_565
C43 C10 C50 155.7(11) 7_565 7_565
C38 C10 C1 123.6(13) 7_565 .
C43 C10 C1 139.9(14) 7_565 .
C50 C10 C1 45.4(6) 7_565 .
C38 C10 C53 146.4(12) 7_565 7_565
C43 C10 C53 64.5(11) 7_565 7_565
C50 C10 C53 119.5(9) 7_565 7_565
C1 C10 C53 76.9(8) . 7_565
C38 C10 C31 4.1(13) 7_565 .
C43 C10 C31 91.2(13) 7_565 .
C50 C10 C31 74.6(9) 7_565 .
C1 C10 C31 119.5(10) . .
C53 C10 C31 148.2(8) 7_565 .
C38 C10 C14 105.9(14) 7_565 .
C43 C10 C14 20.3(14) 7_565 .
C50 C10 C14 151.3(10) 7_565 .
C1 C10 C14 119.8(13) . .
C53 C10 C14 44.3(9) 7_565 .
C31 C10 C14 109.1(11) . .
C38 C10 C63 139.3(12) 7_565 7_565
C43 C10 C63 119.6(13) 7_565 7_565
C50 C10 C63 64.4(7) 7_565 7_565
C1 C10 C63 20.5(5) . 7_565
C53 C10 C63 56.5(7) 7_565 7_565
C31 C10 C63 135.3(10) . 7_565
C14 C10 C63 99.4(12) . 7_565
C62 C11 C54 158(3) 7_565 7_565
C62 C11 C22 127(3) 7_565 .
C54 C11 C22 42.2(5) 7_565 .
C62 C11 C30 102(2) 7_565 .
C54 C11 C30 82.2(7) 7_565 .
C22 C11 C30 124.0(7) . .
C62 C11 C28 3.2(19) 7_565 .
C54 C11 C28 155.1(10) 7_565 .
C22 C11 C28 123.6(9) . .
C30 C11 C28 104.4(7) . .
C62 C11 C60 48(2) 7_565 7_565
C54 C11 C60 132.3(9) 7_565 7_565
C22 C11 C60 157.4(8) . 7_565
C30 C11 C60 54.6(6) . 7_565
C28 C11 C60 49.8(5) . 7_565
C62 C11 C57 44(2) 7_565 7_565
C54 C11 C57 124.2(9) 7_565 7_565
C22 C11 C57 83.8(6) . 7_565
C30 C11 C57 143.7(7) . 7_565
C28 C11 C57 41.1(4) . 7_565
C60 C11 C57 90.5(6) 7_565 7_565
C12 C12 C61 140.5(4) 7_565 7_565
C12 C12 C25 119.9(3) 7_565 .
C61 C12 C25 38.2(4) 7_565 .
C12 C12 C22 94.0(3) 7_565 .
C61 C12 C22 122.4(6) 7_565 .
C25 C12 C22 109.7(4) . .
C12 C12 C61 22.9(3) 7_565 .
C61 C12 C61 117.7(6) 7_565 .
C25 C12 C61 102.3(4) . .
C22 C12 C61 115.2(4) . .
C12 C12 C22 62.4(3) 7_565 7_565
C61 C12 C22 151.9(6) 7_565 7_565
C25 C12 C22 124.1(4) . 7_565
C22 C12 C22 31.6(4) . 7_565
C61 C12 C22 83.9(4) . 7_565
C12 C12 Cl2 115.60(17) 7_565 .
C61 C12 Cl2 69.5(4) 7_565 .
C25 C12 Cl2 107.7(4) . .
C22 C12 Cl2 108.7(3) . .
C61 C12 Cl2 112.8(3) . .
C22 C12 Cl2 120.8(3) 7_565 .
C12 C12 C57 149.2(2) 7_565 7_565
C61 C12 C57 50.4(4) 7_565 7_565
C25 C12 C57 45.1(3) . 7_565
C22 C12 C57 73.6(3) . 7_565
C61 C12 C57 143.8(4) . 7_565
C22 C12 C57 101.5(3) 7_565 7_565
Cl2 C12 C57 95.2(3) . 7_565
C12 C12 C25 42.1(2) 7_565 7_565
C61 C12 C25 105.3(5) 7_565 7_565
C25 C12 C25 77.8(4) . 7_565
C22 C12 C25 109.8(4) . 7_565
C61 C12 C25 29.1(2) . 7_565
C22 C12 C25 84.9(3) 7_565 7_565
Cl2 C12 C25 136.2(3) . 7_565
C57 C12 C25 115.0(3) 7_565 7_565
C12 C12 Cl2 47.95(13) 7_565 7_565
C61 C12 Cl2 120.2(5) 7_565 7_565
C25 C12 Cl2 139.6(4) . 7_565
C22 C12 Cl2 109.6(4) . 7_565
C61 C12 Cl2 51.3(2) . 7_565
C22 C12 Cl2 86.9(3) 7_565 7_565
Cl2 C12 Cl2 67.65(19) . 7_565
C57 C12 Cl2 162.8(3) 7_565 7_565
C25 C12 Cl2 80.4(2) 7_565 7_565
C59 C13 C42 127(7) 7_565 7_565
C59 C13 C34 107(6) 7_565 .
C42 C13 C34 20.6(16) 7_565 .
C59 C13 C41 72(5) 7_565 7_565
C42 C13 C41 155(2) 7_565 7_565
C34 C13 C41 160.2(17) . 7_565
C59 C13 C24 126(6) 7_565 .
C42 C13 C24 104.5(16) 7_565 .
C34 C13 C24 123.0(14) . .
C41 C13 C24 54.2(11) 7_565 .
C59 C13 C8 25(4) 7_565 .
C42 C13 C8 141(2) 7_565 .
C34 C13 C8 121.6(18) . .
C41 C13 C8 51.0(7) 7_565 .
C24 C13 C8 103.7(15) . .
C59 C13 C56 31(5) 7_565 7_565
C42 C13 C56 98.1(19) 7_565 7_565
C34 C13 C56 77.4(15) . 7_565
C41 C13 C56 96.5(9) 7_565 7_565
C24 C13 C56 145.3(15) . 7_565
C8 C13 C56 45.7(7) . 7_565
C59 C13 C49 163(5) 7_565 7_565
C42 C13 C49 44.6(12) 7_565 7_565
C34 C13 C49 63.3(11) . 7_565
C41 C13 C49 112.4(14) 7_565 7_565
C24 C13 C49 60.0(7) . 7_565
C8 C13 C49 148.3(14) . 7_565
C56 C13 C49 134.4(12) 7_565 7_565
C43 C14 C53 103(4) 7_565 7_565
C43 C14 C15 157(4) 7_565 .
C53 C14 C15 54.1(12) 7_565 .
C43 C14 C3 71(4) 7_565 .
C53 C14 C3 161.1(19) 7_565 .
C15 C14 C3 129.3(14) . .
C43 C14 C9 85(4) 7_565 7_565
C53 C14 C9 158.9(16) 7_565 7_565
C15 C14 C9 115.0(13) . 7_565
C3 C14 C9 14.4(14) . 7_565
C43 C14 C10 40(3) 7_565 .
C53 C14 C10 64.0(11) 7_565 .
C15 C14 C10 117.5(16) . .
C3 C14 C10 106.4(16) . .
C9 C14 C10 119.7(16) 7_565 .
C43 C14 C64 151(4) 7_565 7_565
C53 C14 C64 50.1(10) 7_565 7_565
C15 C14 C64 8.0(6) . 7_565
C3 C14 C64 130.1(12) . 7_565
C9 C14 C64 116.5(12) 7_565 7_565
C10 C14 C64 111.9(13) . 7_565
C43 C14 C38 19(3) 7_565 7_565
C53 C14 C38 90.1(12) 7_565 7_565
C15 C14 C38 140.6(14) . 7_565
C3 C14 C38 79.1(13) . 7_565
C9 C14 C38 92.5(13) 7_565 7_565
C10 C14 C38 27.3(6) . 7_565
C64 C14 C38 133.4(11) 7_565 7_565
C64 C15 C53 111(2) 7_565 7_565
C64 C15 C14 154.8(19) 7_565 .
C53 C15 C14 53.1(10) 7_565 .
C64 C15 C71 71.0(17) 7_565 .
C53 C15 C71 151.7(9) 7_565 .
C14 C15 C71 113.1(11) . .
C64 C15 C18 37.6(16) 7_565 .
C53 C15 C18 74.1(9) 7_565 .
C14 C15 C18 125.2(12) . .
C71 C15 C18 106.7(10) . .
C64 C15 C43 149.6(18) 7_565 7_565
C53 C15 C43 46.1(8) 7_565 7_565
C14 C15 C43 7.1(12) . 7_565
C71 C15 C43 118.6(8) . 7_565
C18 C15 C43 118.2(9) . 7_565
C64 C15 C33 15.1(14) 7_565 7_565
C53 C15 C33 96.0(9) 7_565 7_565
C14 C15 C33 141.6(10) . 7_565
C71 C15 C33 82.8(7) . 7_565
C18 C15 C33 24.0(6) . 7_565
C43 C15 C33 135.5(8) 7_565 7_565
C65 C16 C60 166(5) 7_565 7_565
C65 C16 C17 9(3) 7_565 .
C60 C16 C17 156.6(18) 7_565 .
C65 C16 C28 122(4) 7_565 .
C60 C16 C28 63.0(10) 7_565 .
C17 C16 C28 123.0(13) . .
C65 C16 C34 129(4) 7_565 .
C60 C16 C34 40.7(11) 7_565 .
C17 C16 C34 123.3(16) . .
C28 C16 C34 102.7(12) . .
C65 C16 C40 46(3) 7_565 7_565
C60 C16 C40 137.7(14) 7_565 7_565
C17 C16 C40 48.5(7) . 7_565
C28 C16 C40 76.4(9) . 7_565
C34 C16 C40 159.5(14) . 7_565
C65 C16 C56 50(4) 7_565 7_565
C60 C16 C56 118.8(15) 7_565 7_565
C17 C16 C56 45.3(7) . 7_565
C28 C16 C56 155.7(12) . 7_565
C34 C16 C56 79.1(12) . 7_565
C40 C16 C56 93.4(8) 7_565 7_565
C65 C16 C42 125(4) 7_565 7_565
C60 C16 C42 44.2(9) 7_565 7_565
C17 C16 C42 118.9(14) . 7_565
C28 C16 C42 105.4(11) . 7_565
C34 C16 C42 4.6(10) . 7_565
C40 C16 C42 155.9(12) 7_565 7_565
C56 C16 C42 75.1(10) 7_565 7_565
C65 C16 C62 144(4) 7_565 7_565
C60 C16 C62 37.1(8) 7_565 7_565
C17 C16 C62 141.0(12) . 7_565
C28 C16 C62 27.0(5) . 7_565
C34 C16 C62 75.8(10) . 7_565
C40 C16 C62 100.8(9) 7_565 7_565
C56 C16 C62 143.4(11) 7_565 7_565
C42 C16 C62 78.4(9) 7_565 7_565
C65 C17 C56 83.1(14) 7_565 7_565
C65 C17 C40 74.9(14) 7_565 7_565
C56 C17 C40 155.5(12) 7_565 7_565
C65 C17 C31 115.9(15) 7_565 .
C56 C17 C31 158.0(12) 7_565 .
C40 C17 C31 40.9(7) 7_565 .
C65 C17 C16 5.5(18) 7_565 .
C56 C17 C16 80.3(13) 7_565 .
C40 C17 C16 76.9(9) 7_565 .
C31 C17 C16 117.6(11) . .
C65 C17 C29 121.2(15) 7_565 .
C56 C17 C29 39.7(7) 7_565 .
C40 C17 C29 153.5(11) 7_565 .
C31 C17 C29 118.7(12) . .
C16 C17 C29 117.3(13) . .
C65 C17 C39 136.6(14) 7_565 7_565
C56 C17 C39 55.1(8) 7_565 7_565
C40 C17 C39 141.7(11) 7_565 7_565
C31 C17 C39 103.6(11) . 7_565
C16 C17 C39 132.4(13) . 7_565
C29 C17 C39 15.6(9) . 7_565
C65 C17 C38 127.3(14) 7_565 7_565
C56 C17 C38 145.5(11) 7_565 7_565
C40 C17 C38 52.7(6) 7_565 7_565
C31 C17 C38 12.6(7) . 7_565
C16 C17 C38 128.3(10) . 7_565
C29 C17 C38 106.1(11) . 7_565
C39 C17 C38 91.1(10) 7_565 7_565
C65 C17 C50 166.3(12) 7_565 7_565
C56 C17 C50 100.3(8) 7_565 7_565
C40 C17 C50 98.6(8) 7_565 7_565
C31 C17 C50 58.6(8) . 7_565
C16 C17 C50 162.1(9) . 7_565
C29 C17 C50 60.7(8) . 7_565
C39 C17 C50 45.2(7) 7_565 7_565
C38 C17 C50 46.2(6) 7_565 7_565
C33 C18 C64 94.2(14) 7_565 7_565
C33 C18 C7 118.1(15) 7_565 .
C64 C18 C7 136.4(14) 7_565 .
C33 C18 C15 115.0(13) 7_565 .
C64 C18 C15 21.3(7) 7_565 .
C7 C18 C15 117.0(12) . .
C33 C18 C33 7.2(4) 7_565 .
C64 C18 C33 87.5(12) 7_565 .
C7 C18 C33 122.3(12) . .
C15 C18 C33 108.0(10) . .
C33 C18 C53 150.6(12) 7_565 7_565
C64 C18 C53 64.0(9) 7_565 7_565
C7 C18 C53 74.6(9) . 7_565
C15 C18 C53 43.0(6) . 7_565
C33 C18 C53 143.7(9) . 7_565
C33 C18 C48 63.3(11) 7_565 7_565
C64 C18 C48 147.2(11) 7_565 7_565
C7 C18 C48 55.0(8) . 7_565
C15 C18 C48 153.1(7) . 7_565
C33 C18 C48 68.3(8) . 7_565
C53 C18 C48 125.2(8) 7_565 7_565
C33 C18 C63 140.1(12) 7_565 7_565
C64 C18 C63 108.4(11) 7_565 7_565
C7 C18 C63 28.6(6) . 7_565
C15 C18 C63 88.5(9) . 7_565
C33 C18 C63 141.2(9) . 7_565
C53 C18 C63 46.2(6) 7_565 7_565
C48 C18 C63 81.1(7) 7_565 7_565
C44 C19 C41 96.1(11) 7_565 7_565
C44 C19 C70 85.4(11) 7_565 .
C41 C19 C70 162.1(7) 7_565 .
C44 C19 C6 144.9(12) 7_565 .
C41 C19 C6 50.9(9) 7_565 .
C70 C19 C6 121.9(9) . .
C44 C19 C24 35.7(8) 7_565 .
C41 C19 C24 60.5(7) 7_565 .
C70 C19 C24 118.0(8) . .
C6 C19 C24 109.6(9) . .
C44 C19 C66 154.4(12) 7_565 7_565
C41 C19 C66 63.9(9) 7_565 7_565
C70 C19 C66 108.7(9) . 7_565
C6 C19 C66 13.3(12) . 7_565
C24 C19 C66 121.1(10) . 7_565
C44 C19 C47 142.8(11) 7_565 7_565
C41 C19 C47 113.4(8) 7_565 7_565
C70 C19 C47 59.6(5) . 7_565
C6 C19 C47 63.1(8) . 7_565
C24 C19 C47 155.0(5) . 7_565
C66 C19 C47 49.9(8) 7_565 7_565
C39 C20 C50 75.0(14) 7_565 7_565
C39 C20 C51 81.5(13) 7_565 7_565
C50 C20 C51 150.3(10) 7_565 7_565
C39 C20 C32 127.9(17) 7_565 .
C50 C20 C32 145.7(12) 7_565 .
C51 C20 C32 47.4(12) 7_565 .
C39 C20 C1 118.8(14) 7_565 .
C50 C20 C1 43.8(6) 7_565 .
C51 C20 C1 151.9(10) 7_565 .
C32 C20 C1 107.2(13) . .
C39 C20 C29 7.5(17) 7_565 .
C50 C20 C29 78.8(10) 7_565 .
C51 C20 C29 76.0(11) 7_565 .
C32 C20 C29 121.5(16) . .
C1 C20 C29 122.0(11) . .
C39 C20 C46 131.1(16) 7_565 7_565
C50 C20 C46 141.2(13) 7_565 7_565
C51 C20 C46 51.4(11) 7_565 7_565
C32 C20 C46 4.6(18) . 7_565
C1 C20 C46 102.8(13) . 7_565
C29 C20 C46 124.3(15) . 7_565
C39 C20 C63 129.9(13) 7_565 7_565
C50 C20 C63 56.4(6) 7_565 7_565
C51 C20 C63 137.2(10) 7_565 7_565
C32 C20 C63 92.7(12) . 7_565
C1 C20 C63 14.8(5) . 7_565
C29 C20 C63 131.5(11) . 7_565
C46 C20 C63 88.3(12) 7_565 7_565
C39 C20 C37 160.1(11) 7_565 7_565
C50 C20 C37 97.5(8) 7_565 7_565
C51 C20 C37 98.5(9) 7_565 7_565
C32 C20 C37 51.7(12) . 7_565
C1 C20 C37 55.5(7) . 7_565
C29 C20 C37 154.7(9) . 7_565
C46 C20 C37 47.4(11) 7_565 7_565
C63 C20 C37 41.4(6) 7_565 7_565
C37 C21 C48 85.6(12) 7_565 7_565
C37 C21 C46 95(2) 7_565 7_565
C48 C21 C46 160.3(15) 7_565 7_565
C37 C21 C32 81.5(18) 7_565 .
C48 C21 C32 156.1(11) 7_565 .
C46 C21 C32 13(2) 7_565 .
C37 C21 C69 143.2(14) 7_565 .
C48 C21 C69 61.0(8) 7_565 .
C46 C21 C69 111.3(17) 7_565 .
C32 C21 C69 123.0(15) . .
C37 C21 C7 24.7(11) 7_565 .
C48 C21 C7 60.9(8) 7_565 .
C46 C21 C7 118.2(17) 7_565 .
C32 C21 C7 104.9(14) . .
C69 C21 C7 120.0(8) . .
C37 C21 C52 146.9(13) 7_565 7_565
C48 C21 C52 113.6(12) 7_565 7_565
C46 C21 C52 57.7(15) 7_565 7_565
C32 C21 C52 70.4(13) . 7_565
C69 C21 C52 53.9(6) . 7_565
C7 C21 C52 154.8(7) . 7_565
C54 C22 C22 106.4(6) 7_565 7_565
C54 C22 C11 50.5(7) 7_565 .
C22 C22 C11 153.2(5) 7_565 .
C54 C22 C54 70.0(9) 7_565 .
C22 C22 C54 36.4(3) 7_565 .
C11 C22 C54 118.8(6) . .
C54 C22 C12 166.3(8) 7_565 .
C22 C22 C12 86.0(3) 7_565 .
C11 C22 C12 116.1(6) . .
C54 C22 C12 122.1(5) . .
C54 C22 C62 63.0(6) 7_565 7_565
C22 C22 C62 156.9(4) 7_565 7_565
C11 C22 C62 13.7(6) . 7_565
C54 C22 C62 128.3(6) . 7_565
C12 C22 C62 103.4(5) . 7_565
C54 C22 C12 167.5(7) 7_565 7_565
C22 C22 C12 62.4(3) 7_565 7_565
C11 C22 C12 138.4(6) . 7_565
C54 C22 C12 98.6(4) . 7_565
C12 C22 C12 23.6(3) . 7_565
C62 C22 C12 125.0(5) 7_565 7_565
C36 C23 C9 81.7(9) 7_565 7_565
C36 C23 C23 74.7(6) 7_565 7_565
C9 C23 C23 152.4(8) 7_565 7_565
C36 C23 C2 150.1(8) 7_565 .
C9 C23 C2 123.8(9) 7_565 .
C23 C23 C2 76.4(3) 7_565 .
C36 C23 C36 33.3(6) 7_565 .
C9 C23 C36 113.9(8) 7_565 .
C23 C23 C36 41.3(3) 7_565 .
C2 C23 C36 117.3(5) . .
C36 C23 C3 87.6(9) 7_565 .
C9 C23 C3 6.8(14) 7_565 .
C23 C23 C3 155.0(9) 7_565 .
C2 C23 C3 117.2(10) . .
C36 C23 C3 119.1(9) . .
C36 C23 C2 128.4(7) 7_565 7_565
C9 C23 C2 143.9(9) 7_565 7_565
C23 C23 C2 54.2(3) 7_565 7_565
C2 C23 C2 22.1(3) . 7_565
C36 C23 C2 95.3(5) . 7_565
C3 C23 C2 137.1(9) . 7_565
C36 C23 C58 138.8(7) 7_565 7_565
C9 C23 C58 57.4(8) 7_565 7_565
C23 C23 C58 146.0(3) 7_565 7_565
C2 C23 C58 69.6(4) . 7_565
C36 C23 C58 170.8(5) . 7_565
C3 C23 C58 51.9(9) . 7_565
C2 C23 C58 91.8(4) 7_565 7_565
C36 C23 C55 171.9(7) 7_565 7_565
C9 C23 C55 105.9(8) 7_565 7_565
C23 C23 C55 98.7(3) 7_565 7_565
C2 C23 C55 25.4(3) . 7_565
C36 C23 C55 139.8(5) . 7_565
C3 C23 C55 100.1(9) . 7_565
C2 C23 C55 45.9(2) 7_565 7_565
C58 C23 C55 48.5(3) 7_565 7_565
C44 C24 C72 83.1(13) 7_565 7_565
C44 C24 C41 80.0(9) 7_565 7_565
C72 C24 C41 153.6(11) 7_565 7_565
C44 C24 C35 94.6(13) 7_565 .
C72 C24 C35 11.9(13) 7_565 .
C41 C24 C35 161.9(10) 7_565 .
C44 C24 C19 30.9(7) 7_565 .
C72 C24 C19 110.9(11) 7_565 .
C41 C24 C19 49.3(5) 7_565 .
C35 C24 C19 122.8(11) . .
C44 C24 C13 138.6(12) 7_565 .
C72 C24 C13 126.7(11) 7_565 .
C41 C24 C13 61.0(8) 7_565 .
C35 C24 C13 118.0(11) . .
C19 C24 C13 108.4(9) . .
C44 C24 C49 134.4(11) 7_565 7_565
C72 C24 C49 53.6(7) 7_565 7_565
C41 C24 C49 132.7(8) 7_565 7_565
C35 C24 C49 43.6(8) . 7_565
C19 C24 C49 150.5(6) . 7_565
C13 C24 C49 74.6(8) . 7_565
C44 C24 C59 126.7(11) 7_565 7_565
C72 C24 C59 137.1(10) 7_565 7_565
C41 C24 C59 48.4(7) 7_565 7_565
C35 C24 C59 129.5(10) . 7_565
C19 C24 C59 96.1(7) . 7_565
C13 C24 C59 12.6(10) . 7_565
C49 C24 C59 86.6(7) 7_565 7_565
C44 C24 C42 157.1(8) 7_565 7_565
C72 C24 C42 96.8(10) 7_565 7_565
C41 C24 C42 91.1(9) 7_565 7_565
C35 C24 C42 87.4(10) . 7_565
C19 C24 C42 134.6(8) . 7_565
C13 C24 C42 30.9(9) . 7_565
C49 C24 C42 43.8(7) 7_565 7_565
C59 C24 C42 43.1(8) 7_565 7_565
C61 C25 C55 97.3(6) 7_565 7_565
C61 C25 C57 77.5(6) 7_565 7_565
C55 C25 C57 144.7(6) 7_565 7_565
C61 C25 C2 123.9(6) 7_565 .
C55 C25 C2 43.2(4) 7_565 .
C57 C25 C2 158.6(6) 7_565 .
C61 C25 C5 109.9(8) 7_565 .
C55 C25 C5 116.9(7) 7_565 .
C57 C25 C5 39.1(7) 7_565 .
C2 C25 C5 122.7(7) . .
C61 C25 C12 37.6(4) 7_565 .
C55 C25 C12 114.6(5) 7_565 .
C57 C25 C12 82.6(5) 7_565 .
C2 C25 C12 113.1(4) . .
C5 C25 C12 121.6(7) . .
C61 C25 C68 117.4(7) 7_565 7_565
C55 C25 C68 107.0(6) 7_565 7_565
C57 C25 C68 50.0(4) 7_565 7_565
C2 C25 C68 112.6(6) . 7_565
C5 C25 C68 11.0(8) . 7_565
C12 C25 C68 132.6(6) . 7_565
C61 C25 C58 131.6(6) 7_565 7_565
C55 C25 C58 59.7(4) 7_565 7_565
C57 C25 C58 97.5(5) 7_565 7_565
C2 C25 C58 70.0(4) . 7_565
C5 C25 C58 59.7(6) . 7_565
C12 C25 C58 169.0(4) . 7_565
C68 C25 C58 48.9(5) 7_565 7_565
C61 C25 C2 114.2(6) 7_565 7_565
C55 C25 C2 54.3(4) 7_565 7_565
C57 C25 C2 158.9(4) 7_565 7_565
C2 C25 C2 17.6(3) . 7_565
C5 C25 C2 135.8(7) . 7_565
C12 C25 C2 96.4(4) . 7_565
C68 C25 C2 127.0(6) 7_565 7_565
C58 C25 C2 87.4(4) 7_565 7_565
C61 C25 C12 51.7(5) 7_565 7_565
C55 C25 C12 106.5(5) 7_565 7_565
C57 C25 C12 97.5(5) 7_565 7_565
C2 C25 C12 96.0(4) . 7_565
C5 C25 C12 135.2(7) . 7_565
C12 C25 C12 18.0(3) . 7_565
C68 C25 C12 146.0(6) 7_565 7_565
C58 C25 C12 164.9(4) 7_565 7_565
C2 C25 C12 78.9(3) 7_565 7_565
C45 C26 C49 147.5(14) 7_565 7_565
C45 C26 C30 83.4(10) 7_565 .
C49 C26 C30 66.8(9) 7_565 .
C45 C26 C45 35.9(8) 7_565 .
C49 C26 C45 156.8(9) 7_565 .
C30 C26 C45 117.4(6) . .
C45 C26 C35 145.5(13) 7_565 .
C49 C26 C35 55.0(10) 7_565 .
C30 C26 C35 120.1(10) . .
C45 C26 C35 111.5(9) . .
C45 C26 C26 60.7(10) 7_565 7_565
C49 C26 C26 139.8(8) 7_565 7_565
C30 C26 C26 140.0(5) . 7_565
C45 C26 C26 24.8(3) . 7_565
C35 C26 C26 87.5(7) . 7_565
C45 C26 C72 139.2(12) 7_565 7_565
C49 C26 C72 58.6(10) 7_565 7_565
C30 C26 C72 121.8(10) . 7_565
C45 C26 C72 106.1(9) . 7_565
C35 C26 C72 6.6(12) . 7_565
C26 C26 C72 82.6(8) 7_565 7_565
C45 C26 C54 28.9(8) 7_565 7_565
C49 C26 C54 119.0(9) 7_565 7_565
C30 C26 C54 55.0(5) . 7_565
C45 C26 C54 62.7(4) . 7_565
C35 C26 C54 152.1(8) . 7_565
C26 C26 C54 86.7(4) 7_565 7_565
C72 C26 C54 146.5(7) 7_565 7_565
C66 C27 C51 72.3(15) 7_565 7_565
C66 C27 C47 65.3(15) 7_565 7_565
C51 C27 C47 135.4(8) 7_565 7_565
C66 C27 C46 133.5(18) 7_565 7_565
C51 C27 C46 61.3(11) 7_565 7_565
C47 C27 C46 155.5(13) 7_565 7_565
C66 C27 C32 118.2(18) 7_565 .
C51 C27 C32 46.0(11) 7_565 .
C47 C27 C32 163.9(10) 7_565 .
C46 C27 C32 15.3(19) 7_565 .
C66 C27 C6 2(2) 7_565 .
C51 C27 C6 70.7(12) 7_565 .
C47 C27 C6 66.5(10) 7_565 .
C46 C27 C6 131.7(15) 7_565 .
C32 C27 C6 116.5(15) . .
C66 C27 C67 118.0(15) 7_565 .
C51 C27 C67 154.1(6) 7_565 .
C47 C27 C67 53.9(5) 7_565 .
C46 C27 C67 103.1(12) 7_565 .
C32 C27 C67 117.3(11) . .
C6 C27 C67 118.8(11) . .
C66 C27 C52 163.0(14) 7_565 7_565
C51 C27 C52 112.5(7) 7_565 7_565
C47 C27 C52 104.6(6) 7_565 7_565
C46 C27 C52 52.8(12) 7_565 7_565
C32 C27 C52 67.7(10) . 7_565
C6 C27 C52 162.1(9) . 7_565
C67 C27 C52 50.8(4) . 7_565
C62 C28 C57 83.8(8) 7_565 7_565
C62 C28 C60 71.3(9) 7_565 7_565
C57 C28 C60 152.9(10) 7_565 7_565
C62 C28 C5 120.2(9) 7_565 .
C57 C28 C5 39.8(5) 7_565 .
C60 C28 C5 152.6(8) 7_565 .
C62 C28 C16 110.7(11) 7_565 .
C57 C28 C16 155.7(10) 7_565 .
C60 C28 C16 40.5(7) 7_565 .
C5 C28 C16 118.0(10) . .
C62 C28 C11 1.6(10) 7_565 .
C57 C28 C11 82.4(8) 7_565 .
C60 C28 C11 72.4(8) 7_565 .
C5 C28 C11 118.6(8) . .
C16 C28 C11 111.6(9) . .
C62 C28 C68 136.0(8) 7_565 7_565
C57 C28 C68 55.7(6) 7_565 7_565
C60 C28 C68 141.9(8) 7_565 7_565
C5 C28 C68 16.2(5) . 7_565
C16 C28 C68 103.3(9) . 7_565
C11 C28 C68 134.4(7) . 7_565
C62 C28 C65 123.4(10) 7_565 7_565
C57 C28 C65 141.9(10) 7_565 7_565
C60 C28 C65 54.9(7) 7_565 7_565
C5 C28 C65 103.3(9) . 7_565
C16 C28 C65 14.8(9) . 7_565
C11 C28 C65 124.1(9) . 7_565
C68 C28 C65 88.5(9) 7_565 7_565
C62 C28 C40 154.2(7) 7_565 7_565
C57 C28 C40 100.9(7) 7_565 7_565
C60 C28 C40 97.4(6) 7_565 7_565
C5 C28 C40 61.2(6) . 7_565
C16 C28 C40 57.6(7) . 7_565
C11 C28 C40 153.5(6) . 7_565
C68 C28 C40 45.8(5) 7_565 7_565
C65 C28 C40 42.8(7) 7_565 7_565
C39 C29 C56 163(6) 7_565 7_565
C39 C29 C8 129(5) 7_565 .
C56 C29 C8 67.0(11) 7_565 .
C39 C29 C20 15(4) 7_565 .
C56 C29 C20 171(2) 7_565 .
C8 C29 C20 118.6(14) . .
C39 C29 C17 110(5) 7_565 .
C56 C29 C17 55.8(12) 7_565 .
C8 C29 C17 119.5(11) . .
C20 C29 C17 116.5(14) . .
C39 C29 C51 60(4) 7_565 7_565
C56 C29 C51 137.1(16) 7_565 7_565
C8 C29 C51 70.6(10) . 7_565
C20 C29 C51 48.0(7) . 7_565
C17 C29 C51 153.9(14) . 7_565
C39 C29 C50 40(4) 7_565 7_565
C56 C29 C50 126.6(17) 7_565 7_565
C8 C29 C50 160.0(14) . 7_565
C20 C29 C50 46.2(7) . 7_565
C17 C29 C50 70.8(10) . 7_565
C51 C29 C50 93.0(9) 7_565 7_565
C49 C30 C26 35.4(5) 7_565 .
C49 C30 C42 64.6(8) 7_565 7_565
C26 C30 C42 99.5(9) . 7_565
C49 C30 C34 85.7(8) 7_565 .
C26 C30 C34 119.8(8) . .
C42 C30 C34 21.6(7) 7_565 .
C49 C30 C60 123.7(7) 7_565 7_565
C26 C30 C60 151.9(6) . 7_565
C42 C30 C60 61.2(7) 7_565 7_565
C34 C30 C60 39.7(6) . 7_565
C49 C30 C11 149.7(7) 7_565 .
C26 C30 C11 119.6(7) . .
C42 C30 C11 129.2(9) 7_565 .
C34 C30 C11 108.6(8) . .
C60 C30 C11 69.7(6) 7_565 .
C49 C30 C45 62.8(6) 7_565 7_565
C26 C30 C45 27.9(4) . 7_565
C42 C30 C45 124.8(8) 7_565 7_565
C34 C30 C45 142.0(8) . 7_565
C60 C30 C45 150.1(5) 7_565 7_565
C11 C30 C45 92.2(6) . 7_565
C49 C30 C62 154.7(6) 7_565 7_565
C26 C30 C62 134.0(7) . 7_565
C42 C30 C62 112.5(8) 7_565 7_565
C34 C30 C62 91.6(8) . 7_565
C60 C30 C62 52.5(5) 7_565 7_565
C11 C30 C62 17.2(3) . 7_565
C45 C30 C62 107.7(6) 7_565 7_565
C49 C30 C54 115.5(7) 7_565 7_565
C26 C30 C54 82.1(6) . 7_565
C42 C30 C54 151.6(7) 7_565 7_565
C34 C30 C54 139.4(7) . 7_565
C60 C30 C54 105.2(6) 7_565 7_565
C11 C30 C54 37.8(4) . 7_565
C45 C30 C54 54.4(5) 7_565 7_565
C62 C30 C54 54.1(4) 7_565 7_565
C38 C31 C40 156(3) 7_565 7_565
C38 C31 C17 131(3) 7_565 .
C40 C31 C17 64.5(9) 7_565 .
C38 C31 C10 8(2) 7_565 .
C40 C31 C10 159.4(13) 7_565 .
C17 C31 C10 123.1(11) . .
C38 C31 C4 99(3) 7_565 .
C40 C31 C4 58.9(9) 7_565 .
C17 C31 C4 119.6(11) . .
C10 C31 C4 104.9(10) . .
C38 C31 C50 56(3) 7_565 7_565
C40 C31 C50 138.0(13) 7_565 7_565
C17 C31 C50 75.6(8) . 7_565
C10 C31 C50 48.2(7) . 7_565
C4 C31 C50 144.4(10) . 7_565
C38 C31 C43 30(3) 7_565 7_565
C40 C31 C43 126.4(12) 7_565 7_565
C17 C31 C43 150.1(11) . 7_565
C10 C31 C43 36.9(8) . 7_565
C4 C31 C43 68.2(9) . 7_565
C50 C31 C43 83.6(9) 7_565 7_565
C38 C31 C65 152(3) 7_565 7_565
C40 C31 C65 40.3(8) 7_565 7_565
C17 C31 C65 24.2(6) . 7_565
C10 C31 C65 144.5(11) . 7_565
C4 C31 C65 96.8(9) . 7_565
C50 C31 C65 99.1(9) 7_565 7_565
C43 C31 C65 152.6(10) 7_565 7_565
C46 C32 C51 136(10) 7_565 7_565
C46 C32 C20 159(8) 7_565 .
C51 C32 C20 61.2(13) 7_565 .
C46 C32 C21 46(7) 7_565 .
C51 C32 C21 164.5(19) 7_565 .
C20 C32 C21 113.3(17) . .
C46 C32 C27 77(8) 7_565 .
C51 C32 C27 59.7(14) 7_565 .
C20 C32 C27 119.0(19) . .
C21 C32 C27 120(2) . .
C46 C32 C37 77(8) 7_565 7_565
C51 C32 C37 142(2) 7_565 7_565
C20 C32 C37 82.4(15) . 7_565
C21 C32 C37 31.2(7) . 7_565
C27 C32 C37 147(2) . 7_565
C46 C32 C52 20(8) 7_565 7_565
C51 C32 C52 119(2) 7_565 7_565
C20 C32 C52 154.7(15) . 7_565
C21 C32 C52 58.5(12) . 7_565
C27 C32 C52 61.1(11) . 7_565
C37 C32 C52 88.6(13) 7_565 7_565
C33 C33 C18 161.4(10) 7_565 7_565
C33 C33 C64 115.9(6) 7_565 .
C18 C33 C64 46.6(11) 7_565 .
C33 C33 C48 110.0(6) 7_565 .
C18 C33 C48 82.3(12) 7_565 .
C64 C33 C48 124.1(10) . .
C33 C33 C18 11.4(6) 7_565 .
C18 C33 C18 150.0(15) 7_565 .
C64 C33 C18 105.0(9) . .
C48 C33 C18 116.9(10) . .
C33 C33 C48 51.6(5) 7_565 7_565
C18 C33 C48 138.4(12) 7_565 7_565
C64 C33 C48 149.6(7) . 7_565
C48 C33 C48 58.4(8) . 7_565
C18 C33 C48 59.2(7) . 7_565
C33 C33 C64 46.9(5) 7_565 7_565
C18 C33 C64 115.2(12) 7_565 7_565
C64 C33 C64 69.0(8) . 7_565
C48 C33 C64 144.0(8) . 7_565
C18 C33 C64 36.2(6) . 7_565
C48 C33 C64 93.2(7) 7_565 7_565
C33 C33 C7 150.3(4) 7_565 7_565
C18 C33 C7 37.7(10) 7_565 7_565
C64 C33 C7 80.7(8) . 7_565
C48 C33 C7 44.9(6) . 7_565
C18 C33 C7 150.5(8) . 7_565
C48 C33 C7 101.3(6) 7_565 7_565
C64 C33 C7 140.4(6) 7_565 7_565
C33 C33 C15 121.0(4) 7_565 7_565
C18 C33 C15 41.0(10) 7_565 7_565
C64 C33 C15 6.5(6) . 7_565
C48 C33 C15 117.6(8) . 7_565
C18 C33 C15 109.9(8) . 7_565
C48 C33 C15 148.5(5) 7_565 7_565
C64 C33 C15 74.2(5) 7_565 7_565
C7 C33 C15 74.3(6) 7_565 7_565
C42 C34 C60 150(5) 7_565 7_565
C42 C34 C13 46(3) 7_565 .
C60 C34 C13 153.7(19) 7_565 .
C42 C34 C30 78(4) 7_565 .
C60 C34 C30 72.6(13) 7_565 .
C13 C34 C30 119.6(16) . .
C42 C34 C16 163(4) 7_565 .
C60 C34 C16 40.9(10) 7_565 .
C13 C34 C16 117.7(17) . .
C30 C34 C16 112.2(11) . .
C42 C34 C59 63(4) 7_565 7_565
C60 C34 C59 140(2) 7_565 7_565
C13 C34 C59 17.1(13) . 7_565
C30 C34 C59 135.3(14) . 7_565
C16 C34 C59 101.2(16) . 7_565
C42 C34 C49 34(4) 7_565 7_565
C60 C34 C49 115.9(18) 7_565 7_565
C13 C34 C49 75.2(12) . 7_565
C30 C34 C49 45.0(7) . 7_565
C16 C34 C49 148.7(12) . 7_565
C59 C34 C49 91.8(10) 7_565 7_565
C42 C34 C65 150(4) 7_565 7_565
C60 C34 C65 53.7(12) 7_565 7_565
C13 C34 C65 104.6(15) . 7_565
C30 C34 C65 123.3(9) . 7_565
C16 C34 C65 13.1(9) . 7_565
C59 C34 C65 88.1(14) 7_565 7_565
C49 C34 C65 151.4(10) 7_565 7_565
C42 C34 C56 108(4) 7_565 7_565
C60 C34 C56 96.4(15) 7_565 7_565
C13 C34 C56 61.9(11) . 7_565
C30 C34 C56 152.9(9) . 7_565
C16 C34 C56 56.2(10) . 7_565
C59 C34 C56 45.0(9) 7_565 7_565
C49 C34 C56 131.2(8) 7_565 7_565
C65 C34 C56 43.2(7) 7_565 7_565
C36 C36 C23 105.3(6) 7_565 7_565
C36 C36 C9 155.7(6) 7_565 .
C23 C36 C9 54.0(8) 7_565 .
C36 C36 C23 41.3(3) 7_565 .
C23 C36 C23 64.0(7) 7_565 .
C9 C36 C23 116.5(6) . .
C36 C36 C71 73.5(3) 7_565 .
C23 C36 C71 165.5(5) 7_565 .
C9 C36 C71 122.9(7) . .
C23 C36 C71 113.5(5) . .
C36 C36 C3 156.6(7) 7_565 7_565
C23 C36 C3 57.8(8) 7_565 7_565
C9 C36 C3 4.8(13) . 7_565
C23 C36 C3 119.4(8) . 7_565
C71 C36 C3 118.4(8) . 7_565
C21 C37 C7 131(2) 7_565 7_565
C21 C37 C63 163.2(12) 7_565 .
C7 C37 C63 47.9(11) 7_565 .
C21 C37 C48 59.0(13) 7_565 .
C7 C37 C48 71.9(14) 7_565 .
C63 C37 C48 116.2(14) . .
C21 C37 C46 52.7(15) 7_565 .
C7 C37 C46 164.9(13) 7_565 .
C63 C37 C46 123.4(14) . .
C48 C37 C46 109.2(16) . .
C21 C37 C32 67.2(16) 7_565 7_565
C7 C37 C32 155.7(15) 7_565 7_565
C63 C37 C32 109.5(13) . 7_565
C48 C37 C32 122.9(15) . 7_565
C46 C37 C32 14.6(18) . 7_565
C21 C37 C1 157.1(13) 7_565 7_565
C7 C37 C1 65.8(12) 7_565 7_565
C63 C37 C1 18.1(6) . 7_565
C48 C37 C1 133.7(12) . 7_565
C46 C37 C1 106.9(13) . 7_565
C32 C37 C1 92.5(12) 7_565 7_565
C21 C37 C20 112.6(14) 7_565 7_565
C7 C37 C20 112.1(14) 7_565 7_565
C63 C37 C20 64.2(8) . 7_565
C48 C37 C20 154.7(6) . 7_565
C46 C37 C20 60.3(11) . 7_565
C32 C37 C20 45.8(10) 7_565 7_565
C1 C37 C20 46.7(5) 7_565 7_565
C31 C38 C10 168(4) 7_565 7_565
C31 C38 C43 139(3) 7_565 .
C10 C38 C43 50.9(11) 7_565 .
C31 C38 C40 16(2) 7_565 .
C10 C38 C40 166.9(15) 7_565 .
C43 C38 C40 124.1(13) . .
C31 C38 C50 107(3) 7_565 .
C10 C38 C50 61.2(10) 7_565 .
C43 C38 C50 109.5(12) . .
C40 C38 C50 117.5(11) . .
C31 C38 C4 63(3) 7_565 7_565
C10 C38 C4 125.9(13) 7_565 7_565
C43 C38 C4 75.7(11) . 7_565
C40 C38 C4 48.8(6) . 7_565
C50 C38 C4 153.3(10) . 7_565
C31 C38 C17 37(3) 7_565 7_565
C10 C38 C17 131.6(14) 7_565 7_565
C43 C38 C17 156.3(12) . 7_565
C40 C38 C17 46.7(6) . 7_565
C50 C38 C17 71.1(8) . 7_565
C4 C38 C17 93.7(8) 7_565 7_565
C31 C38 C14 142(3) 7_565 7_565
C10 C38 C14 46.8(10) 7_565 7_565
C43 C38 C14 7.9(11) . 7_565
C40 C38 C14 126.3(11) . 7_565
C50 C38 C14 103.1(10) . 7_565
C4 C38 C14 79.2(9) 7_565 7_565
C17 C38 C14 150.6(9) 7_565 7_565
C29 C39 C20 158(5) 7_565 7_565
C29 C39 C50 127(5) 7_565 .
C20 C39 C50 62.3(11) 7_565 .
C29 C39 C56 11(4) 7_565 .
C20 C39 C56 165.9(18) 7_565 .
C50 C39 C56 118.2(14) . .
C29 C39 C51 104(5) 7_565 .
C20 C39 C51 58.5(12) 7_565 .
C50 C39 C51 118.2(14) . .
C56 C39 C51 115.0(13) . .
C29 C39 C8 38(4) 7_565 7_565
C20 C39 C8 125.1(17) 7_565 7_565
C50 C39 C8 157.5(12) . 7_565
C56 C39 C8 48.7(6) . 7_565
C51 C39 C8 66.9(9) . 7_565
C29 C39 C17 54(4) 7_565 7_565
C20 C39 C17 133.2(17) 7_565 7_565
C50 C39 C17 73.3(10) . 7_565
C56 C39 C17 45.0(7) . 7_565
C51 C39 C17 147.6(11) . 7_565
C8 C39 C17 91.6(8) 7_565 7_565
C31 C40 C4 81.8(10) 7_565 7_565
C31 C40 C17 74.6(11) 7_565 7_565
C4 C40 C17 147.9(9) 7_565 7_565
C31 C40 C65 113.2(11) 7_565 .
C4 C40 C65 153.8(10) 7_565 .
C17 C40 C65 38.7(7) 7_565 .
C31 C40 C38 8.4(12) 7_565 .
C4 C40 C38 74.1(9) 7_565 .
C17 C40 C38 80.5(9) 7_565 .
C65 C40 C38 118.9(9) . .
C31 C40 C68 123.9(11) 7_565 .
C4 C40 C68 42.2(7) 7_565 .
C17 C40 C68 150.6(9) 7_565 .
C65 C40 C68 117.8(10) . .
C38 C40 C68 116.0(10) . .
C31 C40 C16 128.8(11) 7_565 7_565
C4 C40 C16 140.2(8) 7_565 7_565
C17 C40 C16 54.6(6) 7_565 7_565
C65 C40 C16 16.4(7) . 7_565
C38 C40 C16 133.7(9) . 7_565
C68 C40 C16 101.5(9) . 7_565
C31 C40 C5 131.5(10) 7_565 7_565
C4 C40 C5 51.6(6) 7_565 7_565
C17 C40 C5 139.1(8) 7_565 7_565
C65 C40 C5 106.7(9) . 7_565
C38 C40 C5 123.3(9) . 7_565
C68 C40 C5 11.7(8) . 7_565
C16 C40 C5 90.6(8) 7_565 7_565
C31 C40 C28 161.7(9) 7_565 7_565
C4 C40 C28 96.4(6) 7_565 7_565
C17 C40 C28 99.3(8) 7_565 7_565
C65 C40 C28 62.3(7) . 7_565
C38 C40 C28 156.6(7) . 7_565
C68 C40 C28 55.6(6) . 7_565
C16 C40 C28 46.0(6) 7_565 7_565
C5 C40 C28 45.1(5) 7_565 7_565
C6 C41 C19 75.8(15) 7_565 7_565
C6 C41 C8 71.9(14) 7_565 7_565
C19 C41 C8 142.2(9) 7_565 7_565
C6 C41 C24 142.0(14) 7_565 7_565
C19 C41 C24 70.2(7) 7_565 7_565
C8 C41 C24 130.3(8) 7_565 7_565
C6 C41 C59 120.0(16) 7_565 .
C19 C41 C59 149.3(10) 7_565 .
C8 C41 C59 48.8(8) 7_565 .
C24 C41 C59 84.8(9) 7_565 .
C6 C41 C13 136.7(15) 7_565 7_565
C19 C41 C13 131.9(11) 7_565 7_565
C8 C41 C13 68.0(9) 7_565 7_565
C24 C41 C13 64.8(9) 7_565 7_565
C59 C41 C13 20.0(10) . 7_565
C6 C41 C44 107.7(15) 7_565 .
C19 C41 C44 32.7(5) 7_565 .
C8 C41 C44 154.0(6) 7_565 .
C24 C41 C44 37.6(5) 7_565 .
C59 C41 C44 121.0(9) . .
C13 C41 C44 101.4(10) 7_565 .
C6 C41 C66 4(2) 7_565 .
C19 C41 C66 73.1(12) 7_565 .
C8 C41 C66 73.4(11) 7_565 .
C24 C41 C66 138.2(12) 7_565 .
C59 C41 C66 120.7(13) . .
C13 C41 C66 136.3(13) 7_565 .
C44 C41 C66 104.6(13) . .
C34 C42 C13 113(5) 7_565 7_565
C34 C42 C30 80(4) 7_565 7_565
C13 C42 C30 152(2) 7_565 7_565
C34 C42 C59 97(4) 7_565 .
C13 C42 C59 16(2) 7_565 .
C30 C42 C59 157.0(14) 7_565 .
C34 C42 C49 134(5) 7_565 .
C13 C42 C49 103.8(17) 7_565 .
C30 C42 C49 54.9(9) 7_565 .
C59 C42 C49 118.6(13) . .
C34 C42 C60 19(3) 7_565 .
C13 C42 C60 128.4(19) 7_565 .
C30 C42 C60 61.3(9) 7_565 .
C59 C42 C60 113.7(14) . .
C49 C42 C60 114.4(14) . .
C34 C42 C16 13(3) 7_565 7_565
C13 C42 C16 101.4(17) 7_565 7_565
C30 C42 C16 88.4(9) 7_565 7_565
C59 C42 C16 86.1(13) . 7_565
C49 C42 C16 137.5(12) . 7_565
C60 C42 C16 28.0(6) . 7_565
C34 C42 C24 150(4) 7_565 7_565
C13 C42 C24 44.6(14) 7_565 7_565
C30 C42 C24 112.3(11) 7_565 7_565
C59 C42 C24 59.9(10) . 7_565
C49 C42 C24 59.3(7) . 7_565
C60 C42 C24 150.8(10) . 7_565
C16 C42 C24 137.1(10) 7_565 7_565
C14 C43 C10 120(4) 7_565 7_565
C14 C43 C3 83(3) 7_565 7_565
C10 C43 C3 146(2) 7_565 7_565
C14 C43 C53 51(3) 7_565 .
C10 C43 C53 68.9(12) 7_565 .
C3 C43 C53 130.9(15) 7_565 .
C14 C43 C38 153(4) 7_565 .
C10 C43 C38 41.5(9) 7_565 .
C3 C43 C38 107.3(17) 7_565 .
C53 C43 C38 108.3(13) . .
C14 C43 C9 72(3) 7_565 .
C10 C43 C9 152.4(17) 7_565 .
C3 C43 C9 10.9(15) 7_565 .
C53 C43 C9 120.3(11) . .
C38 C43 C9 116.6(15) . .
C14 C43 C31 156(3) 7_565 7_565
C10 C43 C31 51.9(9) 7_565 7_565
C3 C43 C31 96.9(15) 7_565 7_565
C53 C43 C31 117.5(11) . 7_565
C38 C43 C31 10.4(8) . 7_565
C9 C43 C31 106.4(13) . 7_565
C14 C43 C4 130(4) 7_565 7_565
C10 C43 C4 98.4(13) 7_565 7_565
C3 C43 C4 50.5(11) 7_565 7_565
C53 C43 C4 151.3(12) . 7_565
C38 C43 C4 57.2(9) . 7_565
C9 C43 C4 60.6(9) . 7_565
C31 C43 C4 46.8(6) 7_565 7_565
C14 C43 C15 16(3) 7_565 7_565
C10 C43 C15 104.3(14) 7_565 7_565
C3 C43 C15 96.7(13) 7_565 7_565
C53 C43 C15 35.9(6) . 7_565
C38 C43 C15 139.7(12) . 7_565
C9 C43 C15 85.8(9) . 7_565
C31 C43 C15 145.7(10) 7_565 7_565
C4 C43 C15 139.9(9) 7_565 7_565
C19 C44 C24 113.4(14) 7_565 7_565
C19 C44 C41 51.2(9) 7_565 .
C24 C44 C41 62.4(8) 7_565 .
C19 C44 C72 156.5(10) 7_565 .
C24 C44 C72 59.9(11) 7_565 .
C41 C44 C72 119.1(10) . .
C19 C44 C70 62.6(9) 7_565 .
C24 C44 C70 158.4(7) 7_565 .
C41 C44 C70 111.7(9) . .
C72 C44 C70 114.4(9) . .
C19 C44 C35 156.3(11) 7_565 7_565
C24 C44 C35 52.8(10) 7_565 7_565
C41 C44 C35 113.1(8) . 7_565
C72 C44 C35 7.5(12) . 7_565
C70 C44 C35 121.9(8) . 7_565
C26 C45 C45 119.3(10) 7_565 7_565
C26 C45 C54 137.6(12) 7_565 .
C45 C45 C54 98.9(4) 7_565 .
C26 C45 C26 94.5(12) 7_565 .
C45 C45 C26 24.8(3) 7_565 .
C54 C45 C26 122.2(6) . .
C26 C45 C49 17.6(9) 7_565 .
C45 C45 C49 131.6(4) 7_565 .
C54 C45 C49 120.3(6) . .
C26 C45 C49 107.6(5) . .
C26 C45 C30 68.7(10) 7_565 7_565
C45 C45 C30 161.5(3) 7_565 7_565
C54 C45 C30 69.5(5) . 7_565
C26 C45 C30 155.5(6) . 7_565
C49 C45 C30 52.7(5) . 7_565
C26 C45 C54 161.2(9) 7_565 7_565
C45 C45 C54 50.0(3) 7_565 7_565
C54 C45 C54 48.9(6) . 7_565
C26 C45 C54 73.7(4) . 7_565
C49 C45 C54 154.0(5) . 7_565
C30 C45 C54 116.9(5) 7_565 7_565
C32 C46 C21 120(9) 7_565 7_565
C32 C46 C52 155(10) 7_565 .
C21 C46 C52 74.9(18) 7_565 .
C32 C46 C51 33(8) 7_565 .
C21 C46 C51 149(2) 7_565 .
C52 C46 C51 125(2) . .
C32 C46 C27 88(9) 7_565 7_565
C21 C46 C27 145(2) 7_565 7_565
C52 C46 C27 71.9(15) . 7_565
C51 C46 C27 55.4(12) . 7_565
C32 C46 C37 88(8) 7_565 .
C21 C46 C37 32.3(11) 7_565 .
C52 C46 C37 105(2) . .
C51 C46 C37 118.4(18) . .
C27 C46 C37 159.2(19) 7_565 .
C32 C46 C20 17(6) 7_565 7_565
C21 C46 C20 104.3(19) 7_565 7_565
C52 C46 C20 153.5(18) . 7_565
C51 C46 C20 46.6(9) . 7_565
C27 C46 C20 100.8(17) 7_565 7_565
C37 C46 C20 72.3(12) . 7_565
C67 C47 C66 115.7(9) . .
C67 C47 C47 59.5(3) . 7_565
C66 C47 C47 158.0(9) . 7_565
C67 C47 C27 70.2(5) . 7_565
C66 C47 C27 46.6(9) . 7_565
C47 C47 C27 127.8(4) 7_565 7_565
C67 C47 C70 121.2(6) . .
C66 C47 C70 114.1(9) . .
C47 C47 C70 62.5(3) 7_565 .
C27 C47 C70 155.2(6) 7_565 .
C67 C47 C6 128.3(8) . 7_565
C66 C47 C6 13.5(13) . 7_565
C47 C47 C6 153.9(7) 7_565 7_565
C27 C47 C6 60.0(7) 7_565 7_565
C70 C47 C6 100.9(8) . 7_565
C67 C47 C19 159.1(5) . 7_565
C66 C47 C19 64.5(8) . 7_565
C47 C47 C19 111.7(4) 7_565 7_565
C27 C47 C19 110.5(7) 7_565 7_565
C70 C47 C19 50.4(4) . 7_565
C6 C47 C19 51.0(8) 7_565 7_565
C21 C48 C69 69.4(9) 7_565 .
C21 C48 C7 69.8(10) 7_565 7_565
C69 C48 C7 136.5(8) . 7_565
C21 C48 C37 35.4(7) 7_565 .
C69 C48 C37 103.6(9) . .
C7 C48 C37 34.4(6) 7_565 .
C21 C48 C33 151.5(10) 7_565 .
C69 C48 C33 124.0(9) . .
C7 C48 C33 87.8(8) 7_565 .
C37 C48 C33 120.3(10) . .
C21 C48 C48 123.2(9) 7_565 7_565
C69 C48 C48 55.3(4) . 7_565
C7 C48 C48 150.9(5) 7_565 7_565
C37 C48 C48 150.2(5) . 7_565
C33 C48 C48 70.0(6) . 7_565
C21 C48 C18 121.7(11) 7_565 7_565
C69 C48 C18 151.4(7) . 7_565
C7 C48 C18 53.5(7) 7_565 7_565
C37 C48 C18 87.0(10) . 7_565
C33 C48 C18 34.4(6) . 7_565
C48 C48 C18 103.4(6) 7_565 7_565
C21 C48 C33 156.5(6) 7_565 7_565
C69 C48 C33 105.9(7) . 7_565
C7 C48 C33 105.2(7) 7_565 7_565
C37 C48 C33 135.4(9) . 7_565
C33 C48 C33 18.5(8) . 7_565
C48 C48 C33 51.6(5) 7_565 7_565
C18 C48 C33 52.5(7) 7_565 7_565
C26 C49 C35 92.0(12) 7_565 7_565
C26 C49 C30 77.8(9) 7_565 7_565
C35 C49 C30 162.4(11) 7_565 7_565
C26 C49 C42 137.1(11) 7_565 .
C35 C49 C42 125.1(12) 7_565 .
C30 C49 C42 60.5(7) 7_565 .
C26 C49 C45 14.9(6) 7_565 .
C35 C49 C45 103.4(10) 7_565 .
C30 C49 C45 64.5(6) 7_565 .
C42 C49 C45 122.5(8) . .
C26 C49 C72 92.6(12) 7_565 .
C35 C49 C72 6.7(15) 7_565 .
C30 C49 C72 157.1(9) 7_565 .
C42 C49 C72 121.7(12) . .
C45 C49 C72 102.8(10) . .
C26 C49 C24 136.6(10) 7_565 7_565
C35 C49 C24 48.3(8) 7_565 7_565
C30 C49 C24 134.3(8) 7_565 7_565
C42 C49 C24 76.9(8) . 7_565
C45 C49 C24 142.0(7) . 7_565
C72 C49 C24 45.8(9) . 7_565
C26 C49 C34 125.3(9) 7_565 7_565
C35 C49 C34 134.2(11) 7_565 7_565
C30 C49 C34 49.3(6) 7_565 7_565
C42 C49 C34 11.8(8) . 7_565
C45 C49 C34 110.7(6) . 7_565
C72 C49 C34 129.8(10) . 7_565
C24 C49 C34 86.7(7) 7_565 7_565
C26 C49 C13 156.2(9) 7_565 7_565
C35 C49 C13 93.6(11) 7_565 7_565
C30 C49 C13 90.5(9) 7_565 7_565
C42 C49 C13 31.6(10) . 7_565
C45 C49 C13 143.3(8) . 7_565
C72 C49 C13 90.3(12) . 7_565
C24 C49 C13 45.3(9) 7_565 7_565
C34 C49 C13 41.5(10) 7_565 7_565
C1 C50 C20 76.7(9) 7_565 7_565
C1 C50 C10 72.0(10) 7_565 7_565
C20 C50 C10 144.6(11) 7_565 7_565
C1 C50 C39 119.3(11) 7_565 .
C20 C50 C39 42.7(9) 7_565 .
C10 C50 C39 159.1(9) 7_565 .
C1 C50 C38 111.8(10) 7_565 .
C20 C50 C38 157.0(8) 7_565 .
C10 C50 C38 40.2(6) 7_565 .
C39 C50 C38 123.6(10) . .
C1 C50 C63 10.4(7) 7_565 .
C20 C50 C63 79.6(8) 7_565 .
C10 C50 C63 66.8(8) 7_565 .
C39 C50 C63 121.1(10) . .
C38 C50 C63 105.3(9) . .
C1 C50 C31 128.5(10) 7_565 7_565
C20 C50 C31 145.7(9) 7_565 7_565
C10 C50 C31 57.2(6) 7_565 7_565
C39 C50 C31 107.1(10) . 7_565
C38 C50 C31 17.0(6) . 7_565
C63 C50 C31 121.3(8) . 7_565
C1 C50 C29 130.8(10) 7_565 7_565
C20 C50 C29 54.9(7) 7_565 7_565
C10 C50 C29 147.3(8) 7_565 7_565
C39 C50 C29 13.2(9) . 7_565
C38 C50 C29 110.3(9) . 7_565
C63 C50 C29 130.9(9) . 7_565
C31 C50 C29 93.9(9) 7_565 7_565
C1 C50 C17 163.8(7) 7_565 7_565
C20 C50 C17 103.0(8) 7_565 7_565
C10 C50 C17 102.5(7) 7_565 7_565
C39 C50 C17 61.5(8) . 7_565
C38 C50 C17 62.7(6) . 7_565
C63 C50 C17 153.7(6) . 7_565
C31 C50 C17 45.8(6) 7_565 7_565
C29 C50 C17 48.5(7) 7_565 7_565
C32 C51 C20 71.4(16) 7_565 7_565
C32 C51 C27 74.3(15) 7_565 7_565
C20 C51 C27 142.4(11) 7_565 7_565
C32 C51 C46 11(3) 7_565 .
C20 C51 C46 82.0(13) 7_565 .
C27 C51 C46 63.3(13) 7_565 .
C32 C51 C66 120.7(17) 7_565 .
C20 C51 C66 159.0(11) 7_565 .
C27 C51 C66 46.5(8) 7_565 .
C46 C51 C66 109.7(15) . .
C32 C51 C39 110.7(16) 7_565 .
C20 C51 C39 40.0(7) 7_565 .
C27 C51 C39 157.4(8) 7_565 .
C46 C51 C39 120.7(14) . .
C66 C51 C39 122.6(11) . .
C32 C51 C6 133.9(17) 7_565 7_565
C20 C51 C6 148.6(10) 7_565 7_565
C27 C51 C6 59.9(7) 7_565 7_565
C46 C51 C6 122.9(15) . 7_565
C66 C51 C6 13.4(11) . 7_565
C39 C51 C6 109.9(10) . 7_565
C32 C51 C29 125.2(15) 7_565 7_565
C20 C51 C29 56.1(7) 7_565 7_565
C27 C51 C29 145.3(8) 7_565 7_565
C46 C51 C29 134.2(14) . 7_565
C66 C51 C29 106.1(10) . 7_565
C39 C51 C29 16.5(7) . 7_565
C6 C51 C29 93.4(10) 7_565 7_565
C32 C51 C8 162.9(11) 7_565 7_565
C20 C51 C8 102.3(8) 7_565 7_565
C27 C51 C8 106.1(7) 7_565 7_565
C46 C51 C8 160.2(12) . 7_565
C66 C51 C8 60.9(8) . 7_565
C39 C51 C8 62.5(7) . 7_565
C6 C51 C8 47.7(7) 7_565 7_565
C29 C51 C8 46.2(7) 7_565 7_565
C52 C52 C46 160.4(11) 7_565 .
C52 C52 C69 65.5(4) 7_565 .
C46 C52 C69 106.3(14) . .
C52 C52 C67 65.5(4) 7_565 .
C46 C52 C67 117.0(14) . .
C69 C52 C67 130.2(6) . .
C52 C52 C21 123.2(5) 7_565 7_565
C46 C52 C21 47.4(14) . 7_565
C69 C52 C21 59.2(5) . 7_565
C67 C52 C21 158.0(6) . 7_565
C52 C52 C27 126.0(4) 7_565 7_565
C46 C52 C27 55.4(14) . 7_565
C69 C52 C27 156.2(6) . 7_565
C67 C52 C27 62.1(4) . 7_565
C21 C52 C27 102.2(7) 7_565 7_565
C52 C52 C32 157.5(7) 7_565 7_565
C46 C52 C32 5(2) . 7_565
C69 C52 C32 109.3(9) . 7_565
C67 C52 C32 112.2(11) . 7_565
C21 C52 C32 51.1(10) 7_565 7_565
C27 C52 C32 51.2(10) 7_565 7_565
C14 C53 C15 72.8(12) 7_565 7_565
C14 C53 C43 25.2(9) 7_565 .
C15 C53 C43 98.0(10) 7_565 .
C14 C53 C63 135.7(14) 7_565 .
C15 C53 C63 141.4(11) 7_565 .
C43 C53 C63 112.5(11) . .
C14 C53 C10 71.7(10) 7_565 7_565
C15 C53 C10 143.3(9) 7_565 7_565
C43 C53 C10 46.6(7) . 7_565
C63 C53 C10 67.0(8) . 7_565
C14 C53 C64 94.5(12) 7_565 .
C15 C53 C64 23.4(7) 7_565 .
C43 C53 C64 119.0(9) . .
C63 C53 C64 118.5(9) . .
C10 C53 C64 157.5(6) 7_565 .
C14 C53 C18 133.3(13) 7_565 7_565
C15 C53 C18 62.9(9) 7_565 7_565
C43 C53 C18 155.0(9) . 7_565
C63 C53 C18 80.5(8) . 7_565
C10 C53 C18 145.4(7) 7_565 7_565
C64 C53 C18 39.8(6) . 7_565
C14 C53 C1 120.6(12) 7_565 7_565
C15 C53 C1 155.8(10) 7_565 7_565
C43 C53 C1 96.5(9) . 7_565
C63 C53 C1 16.7(5) . 7_565
C10 C53 C1 50.4(6) 7_565 7_565
C64 C53 C1 134.1(7) . 7_565
C18 C53 C1 97.1(6) 7_565 7_565
C14 C53 C7 158.3(11) 7_565 7_565
C15 C53 C7 109.2(10) 7_565 7_565
C43 C53 C7 143.7(10) . 7_565
C63 C53 C7 33.8(6) . 7_565
C10 C53 C7 100.5(7) 7_565 7_565
C64 C53 C7 85.9(7) . 7_565
C18 C53 C7 46.8(6) 7_565 7_565
C1 C53 C7 50.4(5) 7_565 7_565
C22 C54 C11 87.3(8) 7_565 7_565
C22 C54 C54 73.6(6) 7_565 7_565
C11 C54 C54 155.6(7) 7_565 7_565
C22 C54 C45 154.5(9) 7_565 .
C11 C54 C45 116.0(8) 7_565 .
C54 C54 C45 81.1(4) 7_565 .
C22 C54 C22 37.3(6) 7_565 .
C11 C54 C22 123.1(7) 7_565 .
C54 C54 C22 36.4(3) 7_565 .
C45 C54 C22 117.4(7) . .
C22 C54 C62 84.8(7) 7_565 .
C11 C54 C62 7.1(9) 7_565 .
C54 C54 C62 149.3(4) 7_565 .
C45 C54 C62 117.0(7) . .
C22 C54 C62 119.1(6) . .
C22 C54 C30 146.6(9) 7_565 7_565
C11 C54 C30 60.0(7) 7_565 7_565
C54 C54 C30 134.9(4) 7_565 7_565
C45 C54 C30 56.1(5) . 7_565
C22 C54 C30 163.9(5) . 7_565
C62 C54 C30 61.9(6) . 7_565
C22 C54 C45 123.6(8) 7_565 7_565
C11 C54 C45 144.6(7) 7_565 7_565
C54 C54 C45 50.0(3) 7_565 7_565
C45 C54 C45 31.0(5) . 7_565
C22 C54 C45 86.3(5) . 7_565
C62 C54 C45 143.3(6) . 7_565
C30 C54 C45 86.3(4) 7_565 7_565
C22 C54 C26 164.3(7) 7_565 7_565
C11 C54 C26 102.7(8) 7_565 7_565
C54 C54 C26 93.3(4) 7_565 7_565
C45 C54 C26 13.4(4) . 7_565
C22 C54 C26 129.1(6) . 7_565
C62 C54 C26 103.6(6) . 7_565
C30 C54 C26 42.9(4) 7_565 7_565
C45 C54 C26 43.6(3) 7_565 7_565
C2 C55 C25 81.1(5) 7_565 7_565
C2 C55 C2 19.3(3) 7_565 .
C25 C55 C2 87.1(4) 7_565 .
C2 C55 C58 91.1(5) 7_565 .
C25 C55 C58 81.5(4) 7_565 .
C2 C55 C58 110.2(4) . .
C2 C55 C61 106.4(5) 7_565 .
C25 C55 C61 36.9(3) 7_565 .
C2 C55 C61 102.1(4) . .
C58 C55 C61 107.4(4) . .
C2 C55 Cl1 121.0(5) 7_565 .
C25 C55 Cl1 150.9(5) 7_565 .
C2 C55 Cl1 108.4(3) . .
C58 C55 Cl1 113.9(3) . .
C61 C55 Cl1 114.2(3) . .
C2 C55 C55 47.3(4) 7_565 7_565
C25 C55 C55 96.0(4) 7_565 7_565
C2 C55 C55 28.0(3) . 7_565
C58 C55 C55 137.8(3) . 7_565
C61 C55 C55 93.7(3) . 7_565
Cl1 C55 C55 88.27(19) . 7_565
C2 C55 C23 40.5(4) 7_565 7_565
C25 C55 C23 97.8(4) 7_565 7_565
C2 C55 C23 56.3(3) . 7_565
C58 C55 C23 57.6(3) . 7_565
C61 C55 C23 134.0(4) . 7_565
Cl1 C55 C23 111.3(3) . 7_565
C55 C55 C23 81.3(3) 7_565 7_565
C29 C56 C17 84.5(14) 7_565 7_565
C29 C56 C8 71.5(14) 7_565 7_565
C17 C56 C8 148.5(10) 7_565 7_565
C29 C56 C65 120.8(15) 7_565 .
C17 C56 C65 37.9(7) 7_565 .
C8 C56 C65 148.5(10) 7_565 .
C29 C56 C39 5.7(19) 7_565 .
C17 C56 C39 79.9(12) 7_565 .
C8 C56 C39 77.0(10) 7_565 .
C65 C56 C39 116.9(13) . .
C29 C56 C59 116.3(15) 7_565 .
C17 C56 C59 146.2(10) 7_565 .
C8 C56 C59 45.4(9) 7_565 .
C65 C56 C59 111.6(12) . .
C39 C56 C59 122.0(12) . .
C29 C56 C16 134.4(13) 7_565 7_565
C17 C56 C16 54.4(8) 7_565 7_565
C8 C56 C16 134.7(10) 7_565 7_565
C65 C56 C16 16.8(10) . 7_565
C39 C56 C16 131.4(12) . 7_565
C59 C56 C16 94.8(10) . 7_565
C29 C56 C13 122.8(15) 7_565 7_565
C17 C56 C13 136.4(10) 7_565 7_565
C8 C56 C13 53.5(7) 7_565 7_565
C65 C56 C13 101.9(11) . 7_565
C39 C56 C13 128.5(12) . 7_565
C59 C56 C13 9.9(11) . 7_565
C16 C56 C13 85.2(10) 7_565 7_565
C29 C56 C34 150.3(12) 7_565 7_565
C17 C56 C34 98.3(8) 7_565 7_565
C8 C56 C34 93.3(8) 7_565 7_565
C65 C56 C34 61.5(9) . 7_565
C39 C56 C34 153.9(10) . 7_565
C59 C56 C34 50.2(7) . 7_565
C16 C56 C34 44.7(7) 7_565 7_565
C13 C56 C34 40.7(8) 7_565 7_565
C5 C57 C28 87.0(10) 7_565 7_565
C5 C57 C25 73.7(10) 7_565 7_565
C28 C57 C25 152.4(7) 7_565 7_565
C5 C57 C68 8.0(14) 7_565 .
C28 C57 C68 80.5(9) 7_565 .
C25 C57 C68 81.4(6) 7_565 .
C5 C57 C62 125.8(10) 7_565 .
C28 C57 C62 42.7(6) 7_565 .
C25 C57 C62 140.4(7) 7_565 .
C68 C57 C62 120.9(8) . .
C5 C57 C61 106.6(10) 7_565 .
C28 C57 C61 166.3(8) 7_565 .
C25 C57 C61 39.5(3) 7_565 .
C68 C57 C61 112.9(7) . .
C62 C57 C61 125.2(7) . .
C5 C57 C11 137.1(9) 7_565 7_565
C28 C57 C11 56.5(6) 7_565 7_565
C25 C57 C11 129.0(6) 7_565 7_565
C68 C57 C11 133.3(8) . 7_565
C62 C57 C11 13.8(5) . 7_565
C61 C57 C11 111.7(6) . 7_565
C5 C57 C12 125.9(10) 7_565 7_565
C28 C57 C12 140.7(7) 7_565 7_565
C25 C57 C12 52.3(4) 7_565 7_565
C68 C57 C12 133.7(7) . 7_565
C62 C57 C12 98.3(6) . 7_565
C61 C57 C12 29.7(3) . 7_565
C11 C57 C12 84.4(5) 7_565 7_565
C4 C58 C3 62.6(9) 7_565 7_565
C4 C58 C68 40.4(6) 7_565 .
C3 C58 C68 100.0(10) 7_565 .
C4 C58 C9 75.0(8) 7_565 .
C3 C58 C9 14.0(14) 7_565 .
C68 C58 C9 109.8(9) . .
C4 C58 C55 136.2(5) 7_565 .
C3 C58 C55 126.5(9) 7_565 .
C68 C58 C55 101.9(5) . .
C9 C58 C55 113.5(8) . .
C4 C58 C5 55.2(5) 7_565 7_565
C3 C58 C5 109.3(10) 7_565 7_565
C68 C58 C5 16.8(4) . 7_565
C9 C58 C5 116.1(9) . 7_565
C55 C58 C5 85.2(5) . 7_565
C4 C58 C23 104.7(5) 7_565 7_565
C3 C58 C23 53.2(8) 7_565 7_565
C68 C58 C23 121.7(6) . 7_565
C9 C58 C23 39.7(7) . 7_565
C55 C58 C23 73.9(4) . 7_565
C5 C58 C23 115.6(6) 7_565 7_565
C4 C58 C25 97.8(5) 7_565 7_565
C3 C58 C25 121.7(9) 7_565 7_565
C68 C58 C25 64.4(5) . 7_565
C9 C58 C25 116.1(7) . 7_565
C55 C58 C25 38.8(3) . 7_565
C5 C58 C25 47.7(5) 7_565 7_565
C23 C58 C25 86.4(3) 7_565 7_565
C4 C58 Cl4 103.4(4) 7_565 .
C3 C58 Cl4 103.9(9) 7_565 .
C68 C58 Cl4 110.3(6) . .
C9 C58 Cl4 108.3(7) . .
C55 C58 Cl4 112.9(3) . .
C5 C58 Cl4 119.3(6) 7_565 .
C23 C58 Cl4 125.0(3) 7_565 .
C25 C58 Cl4 134.4(4) 7_565 .
C4 C58 C2 120.2(4) 7_565 7_565
C3 C58 C2 96.7(9) 7_565 7_565
C68 C58 C2 103.2(5) . 7_565
C9 C58 C2 84.7(7) . 7_565
C55 C58 C2 30.8(2) . 7_565
C5 C58 C2 88.1(5) 7_565 7_565
C23 C58 C2 46.5(3) 7_565 7_565
C25 C58 C2 43.9(3) 7_565 7_565
Cl4 C58 C2 136.4(3) . 7_565
C13 C59 C8 145(6) 7_565 7_565
C13 C59 C41 88(6) 7_565 .
C8 C59 C41 61.2(11) 7_565 .
C13 C59 C42 37(5) 7_565 .
C8 C59 C42 153.5(17) 7_565 .
C41 C59 C42 123.1(15) . .
C13 C59 C56 139(6) 7_565 .
C8 C59 C56 61.9(10) 7_565 .
C41 C59 C56 122.2(12) . .
C42 C59 C56 103.9(14) . .
C13 C59 C34 56(5) 7_565 7_565
C8 C59 C34 140.4(18) 7_565 7_565
C41 C59 C34 139.1(14) . 7_565
C42 C59 C34 19.2(10) . 7_565
C56 C59 C34 84.8(14) . 7_565
C13 C59 C24 41(5) 7_565 7_565
C8 C59 C24 105.8(16) 7_565 7_565
C41 C59 C24 46.8(8) . 7_565
C42 C59 C24 77.0(10) . 7_565
C56 C59 C24 153.8(13) . 7_565
C34 C59 C24 94.9(10) 7_565 7_565
C34 C60 C16 98.3(19) 7_565 7_565
C34 C60 C28 165.8(11) 7_565 7_565
C16 C60 C28 76.6(13) 7_565 7_565
C34 C60 C62 137.2(16) 7_565 .
C16 C60 C62 117.7(13) 7_565 .
C28 C60 C62 42.3(5) 7_565 .
C34 C60 C42 10(2) 7_565 .
C16 C60 C42 107.8(13) 7_565 .
C28 C60 C42 162.3(10) 7_565 .
C62 C60 C42 126.9(13) . .
C34 C60 C30 67.8(14) 7_565 7_565
C16 C60 C30 160.0(12) 7_565 7_565
C28 C60 C30 113.3(8) 7_565 7_565
C62 C60 C30 71.1(7) . 7_565
C42 C60 C30 57.5(10) . 7_565
C34 C60 C65 95.2(18) 7_565 .
C16 C60 C65 5.1(16) 7_565 .
C28 C60 C65 78.7(10) 7_565 .
C62 C60 C65 118.8(10) . .
C42 C60 C65 104.3(13) . .
C30 C60 C65 154.9(10) 7_565 .
C34 C60 C11 122.3(15) 7_565 7_565
C16 C60 C11 132.2(12) 7_565 7_565
C28 C60 C11 57.8(6) 7_565 7_565
C62 C60 C11 15.4(5) . 7_565
C42 C60 C11 111.9(12) . 7_565
C30 C60 C11 55.6(6) 7_565 7_565
C65 C60 C11 132.6(10) . 7_565
C12 C61 C25 104.2(7) 7_565 7_565
C12 C61 C57 99.9(6) 7_565 .
C25 C61 C57 63.0(5) 7_565 .
C12 C61 C12 16.6(3) 7_565 .
C25 C61 C12 99.1(6) 7_565 .
C57 C61 C12 112.1(4) . .
C12 C61 C55 122.2(6) 7_565 .
C25 C61 C55 45.7(4) 7_565 .
C57 C61 C55 101.7(5) . .
C12 C61 C55 107.3(4) . .
C12 C61 Cl2 79.8(5) 7_565 7_565
C25 C61 Cl2 176.0(7) 7_565 7_565
C57 C61 Cl2 116.9(4) . 7_565
C12 C61 Cl2 84.6(3) . 7_565
C55 C61 Cl2 131.9(4) . 7_565
C12 C61 Cl3 108.9(5) 7_565 .
C25 C61 Cl3 146.8(6) 7_565 .
C57 C61 Cl3 107.5(4) . .
C12 C61 Cl3 113.5(4) . .
C55 C61 Cl3 114.2(4) . .
Cl2 C61 Cl3 29.31(11) 7_565 .
C12 C61 C5 118.2(6) 7_565 7_565
C25 C61 C5 42.5(6) 7_565 7_565
C57 C61 C5 26.9(5) . 7_565
C12 C61 C5 124.6(5) . 7_565
C55 C61 C5 75.1(5) . 7_565
Cl2 C61 C5 135.8(5) 7_565 7_565
Cl3 C61 C5 115.0(5) . 7_565
C11 C62 C28 175(3) 7_565 7_565
C11 C62 C60 117(2) 7_565 .
C28 C62 C60 66.4(8) 7_565 .
C11 C62 C57 122(3) 7_565 .
C28 C62 C57 53.6(6) 7_565 .
C60 C62 C57 119.1(8) . .
C11 C62 C54 15.0(19) 7_565 .
C28 C62 C54 160.7(10) 7_565 .
C60 C62 C54 118.6(8) . .
C57 C62 C54 115.3(8) . .
C11 C62 C30 61(2) 7_565 7_565
C28 C62 C30 122.6(9) 7_565 7_565
C60 C62 C30 56.4(6) . 7_565
C57 C62 C30 166.8(8) . 7_565
C54 C62 C30 64.0(5) . 7_565
C11 C62 C22 40(2) 7_565 7_565
C28 C62 C22 135.7(9) 7_565 7_565
C60 C62 C22 148.1(9) . 7_565
C57 C62 C22 83.6(6) . 7_565
C54 C62 C22 32.2(3) . 7_565
C30 C62 C22 96.2(6) 7_565 7_565
C11 C62 C16 140(2) 7_565 7_565
C28 C62 C16 42.3(7) 7_565 7_565
C60 C62 C16 25.2(6) . 7_565
C57 C62 C16 94.0(7) . 7_565
C54 C62 C16 137.4(9) . 7_565
C30 C62 C16 80.4(7) 7_565 7_565
C22 C62 C16 154.2(8) 7_565 7_565
C1 C63 C7 150(2) 7_565 7_565
C1 C63 C37 114(2) 7_565 .
C7 C63 C37 37.6(8) 7_565 .
C1 C63 C53 116(2) 7_565 .
C7 C63 C53 93.7(13) 7_565 .
C37 C63 C53 127.4(13) . .
C1 C63 C50 19.5(13) 7_565 .
C7 C63 C50 154.3(12) 7_565 .
C37 C63 C50 117.8(10) . .
C53 C63 C50 104.4(9) . .
C1 C63 C10 60.0(17) 7_565 7_565
C7 C63 C10 149.3(13) 7_565 7_565
C37 C63 C10 158.4(9) . 7_565
C53 C63 C10 56.5(7) . 7_565
C50 C63 C10 48.9(6) . 7_565
C1 C63 C20 41.6(17) 7_565 7_565
C7 C63 C20 111.9(11) 7_565 7_565
C37 C63 C20 74.4(8) . 7_565
C53 C63 C20 142.9(9) . 7_565
C50 C63 C20 43.9(5) . 7_565
C10 C63 C20 92.2(9) 7_565 7_565
C1 C63 C18 168(2) 7_565 7_565
C7 C63 C18 40.5(9) 7_565 7_565
C37 C63 C18 75.2(10) . 7_565
C53 C63 C18 53.4(7) . 7_565
C50 C63 C18 150.1(8) . 7_565
C10 C63 C18 109.0(8) 7_565 7_565
C20 C63 C18 142.5(8) 7_565 7_565
C15 C64 C18 121(2) 7_565 7_565
C15 C64 C71 83.9(17) 7_565 .
C18 C64 C71 149.4(11) 7_565 .
C15 C64 C33 158(2) 7_565 .
C18 C64 C33 39.2(9) 7_565 .
C71 C64 C33 112.3(8) . .
C15 C64 C53 45.7(15) 7_565 .
C18 C64 C53 76.2(11) 7_565 .
C71 C64 C53 122.7(8) . .
C33 C64 C53 112.9(9) . .
C15 C64 C33 167.1(16) 7_565 7_565
C18 C64 C33 56.3(10) 7_565 7_565
C71 C64 C33 95.2(7) . 7_565
C33 C64 C33 17.2(8) . 7_565
C53 C64 C33 127.6(8) . 7_565
C15 C64 C64 132.1(16) 7_565 7_565
C18 C64 C64 103.0(10) 7_565 7_565
C71 C64 C64 48.6(5) . 7_565
C33 C64 C64 64.1(6) . 7_565
C53 C64 C64 153.1(4) . 7_565
C33 C64 C64 46.9(5) 7_565 7_565
C15 C64 C14 17.2(13) 7_565 7_565
C18 C64 C14 110.9(12) 7_565 7_565
C71 C64 C14 88.3(8) . 7_565
C33 C64 C14 143.1(9) . 7_565
C53 C64 C14 35.4(6) . 7_565
C33 C64 C14 150.3(7) 7_565 7_565
C64 C64 C14 131.9(6) 7_565 7_565
C16 C65 C17 165(5) 7_565 7_565
C16 C65 C40 118(4) 7_565 .
C17 C65 C40 66.4(12) 7_565 .
C16 C65 C56 113(4) 7_565 .
C17 C65 C56 59.0(11) 7_565 .
C40 C65 C56 124.4(12) . .
C16 C65 C60 9(3) 7_565 .
C17 C65 C60 156.2(19) 7_565 .
C40 C65 C60 120.8(13) . .
C56 C65 C60 106.1(14) . .
C16 C65 C28 43(3) 7_565 7_565
C17 C65 C28 137.1(16) 7_565 7_565
C40 C65 C28 74.8(9) . 7_565
C56 C65 C28 146.7(14) . 7_565
C60 C65 C28 46.4(6) . 7_565
C16 C65 C34 37(4) 7_565 7_565
C17 C65 C34 131.9(17) 7_565 7_565
C40 C65 C34 148.2(13) . 7_565
C56 C65 C34 75.3(11) . 7_565
C60 C65 C34 31.2(8) . 7_565
C28 C65 C34 77.0(9) 7_565 7_565
C16 C65 C31 143(4) 7_565 7_565
C17 C65 C31 40.0(10) 7_565 7_565
C40 C65 C31 26.5(6) . 7_565
C56 C65 C31 98.3(10) . 7_565
C60 C65 C31 143.2(13) . 7_565
C28 C65 C31 99.8(10) 7_565 7_565
C34 C65 C31 156.6(12) 7_565 7_565
C6 C66 C27 172(7) 7_565 7_565
C6 C66 C47 116(8) 7_565 .
C27 C66 C47 68.1(11) 7_565 .
C6 C66 C51 113(7) 7_565 .
C27 C66 C51 61.2(12) 7_565 .
C47 C66 C51 127.4(11) . .
C6 C66 C41 11(5) 7_565 .
C27 C66 C41 165(2) 7_565 .
C47 C66 C41 108.2(16) . .
C51 C66 C41 116.9(15) . .
C6 C66 C19 51(7) 7_565 7_565
C27 C66 C19 133(2) 7_565 7_565
C47 C66 C19 65.7(12) . 7_565
C51 C66 C19 154.3(15) . 7_565
C41 C66 C19 42.9(6) . 7_565
C6 C66 C8 43(6) 7_565 7_565
C27 C66 C8 130(2) 7_565 7_565
C47 C66 C8 146.8(16) . 7_565
C51 C66 C8 70.6(12) . 7_565
C41 C66 C8 46.3(6) . 7_565
C19 C66 C8 87.9(8) 7_565 7_565
C47 C67 C47 61.0(7) 7_565 .
C47 C67 C52 164.9(4) 7_565 .
C47 C67 C52 123.0(5) . .
C47 C67 C52 123.0(5) 7_565 7_565
C47 C67 C52 164.9(4) . 7_565
C52 C67 C52 49.0(7) . 7_565
C47 C67 C27 55.9(4) 7_565 .
C47 C67 C27 115.5(5) . .
C52 C67 C27 114.9(5) . .
C52 C67 C27 67.1(4) 7_565 .
C47 C67 C27 115.5(5) 7_565 7_565
C47 C67 C27 55.9(4) . 7_565
C52 C67 C27 67.1(4) . 7_565
C52 C67 C27 114.9(5) 7_565 7_565
C27 C67 C27 154.8(5) . 7_565
C5 C68 C4 145(4) 7_565 7_565
C5 C68 C57 16(3) 7_565 .
C4 C68 C57 157.7(14) 7_565 .
C5 C68 C40 131(4) 7_565 .
C4 C68 C40 60.8(8) 7_565 .
C57 C68 C40 121.7(11) . .
C5 C68 C58 100(3) 7_565 .
C4 C68 C58 62.1(8) 7_565 .
C57 C68 C58 113.6(8) . .
C40 C68 C58 122.5(9) . .
C5 C68 C28 57(3) 7_565 7_565
C4 C68 C28 136.1(12) 7_565 7_565
C57 C68 C28 43.9(5) . 7_565
C40 C68 C28 78.6(8) . 7_565
C58 C68 C28 157.1(8) . 7_565
C5 C68 C25 34(3) 7_565 7_565
C4 C68 C25 117.3(12) 7_565 7_565
C57 C68 C25 48.6(4) . 7_565
C40 C68 C25 151.9(10) . 7_565
C58 C68 C25 66.7(6) . 7_565
C28 C68 C25 90.5(6) 7_565 7_565
C48 C69 C48 69.4(9) 7_565 .
C48 C69 C52 115.3(6) 7_565 7_565
C48 C69 C52 154.1(5) . 7_565
C48 C69 C52 154.1(5) 7_565 .
C48 C69 C52 115.3(6) . .
C52 C69 C52 49.1(7) 7_565 .
C48 C69 C21 49.6(6) 7_565 .
C48 C69 C21 117.6(6) . .
C52 C69 C21 66.9(5) 7_565 .
C52 C69 C21 114.8(6) . .
C48 C69 C21 117.6(6) 7_565 7_565
C48 C69 C21 49.6(6) . 7_565
C52 C69 C21 114.8(6) 7_565 7_565
C52 C69 C21 66.9(5) . 7_565
C21 C69 C21 155.2(7) . 7_565
C19 C70 C19 150.7(8) . 7_565
C19 C70 C47 70.0(5) . 7_565
C19 C70 C47 123.6(6) 7_565 7_565
C19 C70 C47 123.6(6) . .
C19 C70 C47 70.0(5) 7_565 .
C47 C70 C47 55.0(6) 7_565 .
C19 C70 C44 32.0(4) . 7_565
C19 C70 C44 123.4(8) 7_565 7_565
C47 C70 C44 101.3(5) 7_565 7_565
C47 C70 C44 149.7(5) . 7_565
C19 C70 C44 123.4(8) . .
C19 C70 C44 32.0(4) 7_565 .
C47 C70 C44 149.7(5) 7_565 .
C47 C70 C44 101.3(5) . .
C44 C70 C44 92.6(8) 7_565 .
C64 C71 C64 82.8(9) . 7_565
C64 C71 C36 146.7(5) . 7_565
C64 C71 C36 117.4(5) 7_565 7_565
C64 C71 C36 117.4(5) . .
C64 C71 C36 146.7(5) 7_565 .
C36 C71 C36 33.0(5) 7_565 .
C64 C71 C15 107.7(9) . .
C64 C71 C15 25.1(4) 7_565 .
C36 C71 C15 93.8(6) 7_565 .
C36 C71 C15 125.8(6) . .
C64 C71 C15 25.1(4) . 7_565
C64 C71 C15 107.7(9) 7_565 7_565
C36 C71 C15 125.8(6) 7_565 7_565
C36 C71 C15 93.8(6) . 7_565
C15 C71 C15 132.3(11) . 7_565
Cl4 C73 S2 117.3(6) 7_565 .
Cl4 C73 S1 64.4(5) 7_565 .
S2 C73 S1 178.2(4) . .
C55 Cl1 S2 101.2(2) . 7_565
C55 Cl1 Cl1 91.73(19) . 7_565
S2 Cl1 Cl1 166.64(8) 7_565 7_565
Cl3 Cl2 C61 78.5(3) 7_565 7_565
Cl3 Cl2 C12 109.0(2) 7_565 .
C61 Cl2 C12 30.7(2) 7_565 .
Cl3 Cl2 C12 121.9(2) 7_565 7_565
C61 Cl2 C12 44.1(2) 7_565 7_565
C12 Cl2 C12 16.5(2) . 7_565
Cl3 Cl2 Cl2 146.04(14) 7_565 7_565
C61 Cl2 Cl2 88.1(2) 7_565 7_565
C12 Cl2 Cl2 64.40(17) . 7_565
C12 Cl2 Cl2 47.95(13) 7_565 7_565
Cl2 Cl3 C61 72.2(2) 7_565 .
C73 Cl4 S1 72.0(5) 7_565 7_565
C73 Cl4 C58 127.7(5) 7_565 .
S1 Cl4 C58 147.9(2) 7_565 .
C73 Cl4 S2 35.0(5) 7_565 7_565
S1 Cl4 S2 106.97(13) 7_565 7_565
C58 Cl4 S2 96.1(2) . 7_565
Cl4 S1 C73 43.6(2) 7_565 .
Cl4 S1 S2 135.98(14) 7_565 5_557
C73 S1 S2 95.6(2) . 5_557
C73 S2 Cl1 116.0(3) . 7_565
C73 S2 Cl4 27.7(2) . 7_565
Cl1 S2 Cl4 99.34(11) 7_565 7_565
C73 S2 S1 86.1(2) . 5_557
Cl1 S2 S1 137.42(12) 7_565 5_557
Cl4 S2 S1 112.22(11) 7_565 5_557
C72 C35 C49 142(8) 7_565 7_565
C72 C35 C24 76(7) 7_565 .
C49 C35 C24 88.1(12) 7_565 .
C72 C35 C72 47(7) 7_565 .
C49 C35 C72 130.5(17) 7_565 .
C24 C35 C72 122.6(18) . .
C72 C35 C26 134(7) 7_565 .
C49 C35 C26 33.1(6) 7_565 .
C24 C35 C26 119.1(13) . .
C72 C35 C26 100.1(13) . .
C72 C35 C35 56(7) 7_565 7_565
C49 C35 C35 124.2(8) 7_565 7_565
C24 C35 C35 131.9(8) . 7_565
C72 C35 C35 9.5(11) . 7_565
C26 C35 C35 92.5(7) . 7_565
C72 C35 C44 45(7) 7_565 7_565
C49 C35 C44 118.4(13) 7_565 7_565
C24 C35 C44 32.7(6) . 7_565
C72 C35 C44 91.6(14) . 7_565
C26 C35 C44 143.5(13) . 7_565
C35 C35 C44 101.0(6) 7_565 7_565
C35 C72 C72 124(7) 7_565 7_565
C35 C72 C24 92(7) 7_565 7_565
C72 C72 C24 143.6(8) 7_565 7_565
C35 C72 C35 114(8) 7_565 .
C72 C72 C35 9.5(11) 7_565 .
C24 C72 C35 152.8(19) 7_565 .
C35 C72 C49 31(6) 7_565 .
C72 C72 C49 125.5(9) 7_565 .
C24 C72 C49 80.6(12) 7_565 .
C35 C72 C49 117.9(17) . .
C35 C72 C44 128(8) 7_565 .
C72 C72 C44 108.5(8) 7_565 .
C24 C72 C44 37.1(6) 7_565 .
C35 C72 C44 117.9(14) . .
C49 C72 C44 116.3(14) . .
C35 C72 C26 39(6) 7_565 7_565
C72 C72 C26 97.4(8) 7_565 7_565
C24 C72 C26 108.5(12) 7_565 7_565
C35 C72 C26 89.3(14) . 7_565
C49 C72 C26 28.7(5) . 7_565
C44 C72 C26 141.4(13) . 7_565

loop_
_geom_bond_atom_site_label_1
_geom_bond_atom_site_label_2
_geom_bond_distance
_geom_bond_site_symmetry_2
C1 C63 0.555(11) 7_565
C1 C50 1.028(13) 7_565
C1 C10 1.373(13) .
C1 C20 1.444(13) .
C1 C7 1.498(14) .
C1 C37 1.634(17) 7_565
C1 C53 1.735(14) 7_565
C2 C2 0.668(9) 7_565
C2 C55 0.950(6) 7_565
C2 C25 1.370(8) .
C2 C23 1.438(7) .
C2 C55 1.487(7) .
C2 C23 1.722(8) 7_565
C2 C25 1.829(7) 7_565
C2 C58 1.857(7) 7_565
C3 C9 0.36(4) 7_565
C3 C43 1.26(3) 7_565
C3 C14 1.32(3) .
C3 C58 1.45(2) 7_565
C3 C4 1.45(2) .
C3 C23 1.47(2) .
C3 C36 1.74(2) 7_565
C4 C68 0.984(15) 7_565
C4 C40 1.278(10) 7_565
C4 C58 1.341(8) 7_565
C4 C5 1.404(11) .
C4 C31 1.477(14) .
C4 C38 1.633(16) 7_565
C4 C9 1.741(19) 7_565
C4 C43 1.88(2) 7_565
C5 C68 0.480(9) 7_565
C5 C57 0.921(13) 7_565
C5 C25 1.403(14) .
C5 C28 1.438(17) .
C5 C58 1.637(15) 7_565
C5 C40 1.779(14) 7_565
C5 C61 1.951(13) 7_565
C6 C66 0.410(19) 7_565
C6 C41 1.104(17) 7_565
C6 C19 1.38(3) .
C6 C8 1.39(2) .
C6 C27 1.492(12) .
C6 C47 1.58(2) 7_565
C6 C51 1.63(2) 7_565
C7 C37 0.815(13) 7_565
C7 C63 0.991(14) 7_565
C7 C18 1.346(14) .
C7 C48 1.371(17) 7_565
C7 C21 1.474(14) .
C7 C53 1.780(14) 7_565
C7 C33 1.943(16) 7_565
C8 C59 1.075(17) 7_565
C8 C41 1.252(11) 7_565
C8 C56 1.331(11) 7_565
C8 C29 1.37(2) .
C8 C13 1.494(14) .
C8 C66 1.66(2) 7_565
C8 C39 1.726(18) 7_565
C8 C51 1.790(14) 7_565
C9 C3 0.36(4) 7_565
C9 C23 1.144(19) 7_565
C9 C36 1.400(19) .
C9 C14 1.44(3) 7_565
C9 C43 1.51(2) .
C9 C58 1.509(14) .
C9 C4 1.741(19) 7_565
C10 C38 0.944(14) 7_565
C10 C43 1.104(17) 7_565
C10 C50 1.282(12) 7_565
C10 C53 1.417(16) 7_565
C10 C31 1.445(14) .
C10 C14 1.497(17) .
C10 C63 1.564(16) 7_565
C11 C62 0.492(6) 7_565
C11 C54 1.027(11) 7_565
C11 C22 1.329(11) .
C11 C30 1.450(12) .
C11 C28 1.463(11) .
C11 C60 1.649(13) 7_565
C11 C57 1.739(12) 7_565
C12 C12 0.696(10) 7_565
C12 C61 0.948(7) 7_565
C12 C25 1.506(7) .
C12 C22 1.543(8) .
C12 C61 1.549(8) .
C12 C22 1.737(8) 7_565
C12 Cl2 1.824(5) .
C12 C57 1.887(9) 7_565
C12 C25 1.948(7) 7_565
C12 Cl2 2.215(5) 7_565
C13 C59 0.48(2) 7_565
C13 C42 1.07(3) 7_565
C13 C34 1.36(3) .
C13 C41 1.41(2) 7_565
C13 C24 1.46(3) .
C13 C56 1.83(2) 7_565
C13 C49 1.978(17) 7_565
C14 C43 0.60(2) 7_565
C14 C53 1.10(2) 7_565
C14 C15 1.32(2) .
C14 C9 1.44(3) 7_565
C14 C64 1.90(2) 7_565
C14 C38 1.98(2) 7_565
C15 C64 0.619(11) 7_565
C15 C53 1.117(14) 7_565
C15 C71 1.451(12) .
C15 C18 1.459(16) .
C15 C43 1.885(17) 7_565
C15 C33 2.015(17) 7_565
C16 C65 0.540(13) 7_565
C16 C60 0.963(15) 7_565
C16 C17 1.418(14) .
C16 C28 1.443(18) .
C16 C34 1.45(2) .
C16 C40 1.694(18) 7_565
C16 C56 1.719(19) 7_565
C16 C42 1.96(2) 7_565
C16 C62 2.004(18) 7_565
C17 C65 0.888(14) 7_565
C17 C56 1.239(12) 7_565
C17 C40 1.303(10) 7_565
C17 C31 1.392(18) .
C17 C29 1.49(2) .
C17 C39 1.726(19) 7_565
C17 C38 1.766(17) 7_565
C17 C50 1.881(16) 7_565
C18 C33 0.904(17) 7_565
C18 C64 1.039(14) 7_565
C18 C33 1.46(2) .
C18 C53 1.575(17) 7_565
C18 C48 1.586(14) 7_565
C18 C63 1.936(18) 7_565
C19 C44 0.791(10) 7_565
C19 C41 1.139(10) 7_565
C19 C70 1.325(8) .
C19 C24 1.414(10) .
C19 C66 1.60(2) 7_565
C19 C47 1.617(11) 7_565
C20 C39 0.978(18) 7_565
C20 C50 1.278(11) 7_565
C20 C51 1.297(12) 7_565
C20 C32 1.40(3) .
C20 C29 1.448(14) .
C20 C46 1.77(3) 7_565
C20 C63 1.811(16) 7_565
C20 C37 1.938(17) 7_565
C21 C37 0.805(14) 7_565
C21 C48 1.190(14) 7_565
C21 C46 1.20(3) 7_565
C21 C32 1.43(3) .
C21 C69 1.463(16) .
C21 C52 1.568(15) 7_565
C22 C54 0.894(7) 7_565
C22 C22 0.913(11) 7_565
C22 C54 1.447(9) .
C22 C62 1.671(11) 7_565
C22 C12 1.737(8) 7_565
C23 C36 0.989(8) 7_565
C23 C9 1.144(19) 7_565
C23 C23 1.346(14) 7_565
C23 C36 1.445(9) .
C23 C2 1.722(8) 7_565
C23 C58 1.778(9) 7_565
C23 C55 2.022(8) 7_565
C24 C44 0.900(10) 7_565
C24 C72 1.29(2) 7_565
C24 C41 1.308(12) 7_565
C24 C35 1.329(19) .
C24 C49 1.778(12) 7_565
C24 C59 1.79(2) 7_565
C24 C42 2.012(18) 7_565
C25 C61 0.961(7) 7_565
C25 C55 1.145(7) 7_565
C25 C57 1.347(8) 7_565
C25 C68 1.775(12) 7_565
C25 C58 1.807(8) 7_565
C25 C2 1.829(7) 7_565
C25 C12 1.948(7) 7_565
C26 C45 0.692(8) 7_565
C26 C49 0.817(10) 7_565
C26 C30 1.379(11) .
C26 C45 1.440(13) .
C26 C35 1.497(15) .
C26 C26 1.647(19) 7_565
C26 C72 1.698(17) 7_565
C26 C54 2.006(11) 7_565
C27 C66 1.084(16) 7_565
C27 C51 1.308(11) 7_565
C27 C47 1.385(10) 7_565
C27 C46 1.42(3) 7_565
C27 C32 1.46(3) .
C27 C67 1.573(8) .
C27 C52 1.639(11) 7_565
C28 C62 0.971(11) 7_565
C28 C57 1.154(8) 7_565
C28 C60 1.321(11) 7_565
C28 C68 1.642(16) 7_565
C28 C65 1.790(17) 7_565
C28 C40 1.950(13) 7_565
C29 C39 0.495(15) 7_565
C29 C56 0.958(16) 7_565
C29 C51 1.69(2) 7_565
C29 C50 1.736(19) 7_565
C30 C49 1.296(10) 7_565
C30 C42 1.38(2) 7_565
C30 C34 1.39(2) .
C30 C60 1.433(14) 7_565
C30 C45 1.470(11) 7_565
C30 C62 1.628(12) 7_565
C30 C54 1.659(9) 7_565
C31 C38 0.508(12) 7_565
C31 C40 0.946(13) 7_565
C31 C50 1.658(15) 7_565
C31 C43 1.84(2) 7_565
C31 C65 1.95(2) 7_565
C32 C46 0.39(5) 7_565
C32 C51 1.09(3) 7_565
C32 C37 1.53(3) 7_565
C32 C52 1.73(3) 7_565
C33 C33 0.58(2) 7_565
C33 C18 0.904(17) 7_565
C33 C64 1.426(15) .
C33 C48 1.430(12) .
C33 C48 1.717(14) 7_565
C33 C64 1.758(15) 7_565
C33 C7 1.943(16) 7_565
C33 C15 2.015(17) 7_565
C34 C42 0.519(18) 7_565
C34 C60 0.958(13) 7_565
C34 C59 1.57(2) 7_565
C34 C49 1.83(2) 7_565
C34 C65 1.84(3) 7_565
C34 C56 2.03(2) 7_565
C36 C36 0.823(13) 7_565
C36 C23 0.989(8) 7_565
C36 C71 1.449(6) .
C36 C3 1.74(2) 7_565
C37 C21 0.805(14) 7_565
C37 C7 0.815(13) 7_565
C37 C63 1.331(18) .
C37 C48 1.384(15) .
C37 C46 1.50(3) .
C37 C32 1.53(3) 7_565
C37 C1 1.634(17) 7_565
C37 C20 1.938(17) 7_565
C38 C31 0.508(12) 7_565
C38 C10 0.944(14) 7_565
C38 C43 1.42(2) .
C38 C40 1.425(12) .
C38 C50 1.434(16) .
C38 C4 1.633(16) 7_565
C38 C17 1.766(17) 7_565
C38 C14 1.98(2) 7_565
C39 C29 0.495(15) 7_565
C39 C20 0.978(18) 7_565
C39 C50 1.39(2) .
C39 C56 1.438(14) .
C39 C51 1.50(2) .
C39 C8 1.726(18) 7_565
C39 C17 1.726(19) 7_565
C40 C31 0.946(13) 7_565
C40 C4 1.278(10) 7_565
C40 C17 1.303(10) 7_565
C40 C65 1.37(2) .
C40 C68 1.426(13) .
C40 C16 1.694(18) 7_565
C40 C5 1.779(14) 7_565
C40 C28 1.950(13) 7_565
C41 C6 1.104(17) 7_565
C41 C19 1.139(10) 7_565
C41 C8 1.252(11) 7_565
C41 C24 1.308(12) 7_565
C41 C59 1.34(2) .
C41 C13 1.41(2) 7_565
C41 C44 1.454(12) .
C41 C66 1.503(14) .
C42 C34 0.519(18) 7_565
C42 C13 1.07(3) 7_565
C42 C30 1.38(2) 7_565
C42 C59 1.41(2) .
C42 C49 1.43(2) .
C42 C60 1.433(11) .
C42 C16 1.96(2) 7_565
C42 C24 2.012(18) 7_565
C43 C14 0.60(2) 7_565
C43 C10 1.104(17) 7_565
C43 C3 1.26(3) 7_565
C43 C53 1.37(2) .
C43 C31 1.84(2) 7_565
C43 C4 1.88(2) 7_565
C43 C15 1.885(17) 7_565
C44 C19 0.791(10) 7_565
C44 C24 0.900(10) 7_565
C44 C72 1.482(16) .
C44 C70 1.488(11) .
C44 C35 1.66(2) 7_565
C45 C26 0.692(8) 7_565
C45 C45 0.969(15) 7_565
C45 C54 1.440(8) .
C45 C49 1.449(10) .
C45 C30 1.470(11) 7_565
C45 C54 1.857(11) 7_565
C46 C32 0.39(5) 7_565
C46 C21 1.20(3) 7_565
C46 C52 1.37(3) .
C46 C51 1.39(3) .
C46 C27 1.42(3) 7_565
C46 C20 1.77(3) 7_565
C47 C67 1.350(8) .
C47 C66 1.36(3) .
C47 C47 1.370(16) 7_565
C47 C27 1.385(10) 7_565
C47 C70 1.483(8) .
C47 C6 1.58(2) 7_565
C47 C19 1.617(11) 7_565
C48 C21 1.190(14) 7_565
C48 C69 1.367(9) .
C48 C7 1.371(17) 7_565
C48 C48 1.56(2) 7_565
C48 C18 1.586(14) 7_565
C48 C33 1.717(14) 7_565
C49 C26 0.817(10) 7_565
C49 C35 1.226(18) 7_565
C49 C30 1.296(10) 7_565
C49 C72 1.451(15) .
C49 C24 1.778(12) 7_565
C49 C34 1.83(2) 7_565
C49 C13 1.978(17) 7_565
C50 C1 1.028(13) 7_565
C50 C20 1.278(11) 7_565
C50 C10 1.282(12) 7_565
C50 C63 1.534(15) .
C50 C31 1.658(15) 7_565
C50 C29 1.74(2) 7_565
C50 C17 1.881(16) 7_565
C51 C32 1.09(3) 7_565
C51 C20 1.297(12) 7_565
C51 C27 1.308(11) 7_565
C51 C66 1.42(3) .
C51 C6 1.63(2) 7_565
C51 C29 1.69(2) 7_565
C51 C8 1.790(14) 7_565
C52 C52 1.143(17) 7_565
C52 C69 1.376(9) .
C52 C67 1.378(8) .
C52 C21 1.568(15) 7_565
C52 C27 1.639(11) 7_565
C52 C32 1.73(3) 7_565
C53 C14 1.10(2) 7_565
C53 C15 1.117(14) 7_565
C53 C63 1.416(14) .
C53 C10 1.417(16) 7_565
C53 C64 1.458(15) .
C53 C18 1.575(17) 7_565
C53 C1 1.735(14) 7_565
C53 C7 1.780(14) 7_565
C54 C22 0.894(7) 7_565
C54 C11 1.027(11) 7_565
C54 C54 1.417(16) 7_565
C54 C62 1.495(9) .
C54 C30 1.659(9) 7_565
C54 C45 1.857(11) 7_565
C54 C26 2.006(11) 7_565
C55 C2 0.950(6) 7_565
C55 C25 1.145(7) 7_565
C55 C58 1.577(8) .
C55 C61 1.585(7) .
C55 Cl1 1.783(5) .
C55 C55 1.957(11) 7_565
C55 C23 2.022(8) 7_565
C56 C29 0.958(16) 7_565
C56 C17 1.239(12) 7_565
C56 C8 1.331(11) 7_565
C56 C65 1.436(18) .
C56 C59 1.44(2) .
C56 C16 1.719(19) 7_565
C56 C13 1.83(2) 7_565
C56 C34 2.03(2) 7_565
C57 C5 0.921(13) 7_565
C57 C28 1.154(8) 7_565
C57 C25 1.347(8) 7_565
C57 C68 1.375(9) .
C57 C62 1.425(10) .
C57 C61 1.476(8) .
C57 C11 1.739(12) 7_565
C57 C12 1.887(9) 7_565
C58 C4 1.341(8) 7_565
C58 C3 1.45(2) 7_565
C58 C68 1.482(15) .
C58 C5 1.636(15) 7_565
C58 C23 1.778(9) 7_565
C58 C25 1.807(8) 7_565
C58 Cl4 1.825(5) .
C58 C2 1.857(7) 7_565
C59 C13 0.48(2) 7_565
C59 C8 1.075(17) 7_565
C59 C34 1.57(2) 7_565
C59 C24 1.79(2) 7_565
C60 C34 0.958(14) 7_565
C60 C16 0.963(15) 7_565
C60 C28 1.321(11) 7_565
C60 C62 1.366(13) .
C60 C30 1.433(14) 7_565
C60 C65 1.492(15) .
C60 C11 1.649(13) 7_565
C61 C12 0.948(7) 7_565
C61 C25 0.961(7) 7_565
C61 Cl2 1.736(5) 7_565
C61 Cl3 1.786(5) .
C61 C5 1.951(13) 7_565
C62 C11 0.492(6) 7_565
C62 C28 0.972(11) 7_565
C62 C30 1.628(12) 7_565
C62 C22 1.671(11) 7_565
C62 C16 2.004(18) 7_565
C63 C1 0.555(11) 7_565
C63 C7 0.991(14) 7_565
C63 C10 1.564(16) 7_565
C63 C20 1.811(16) 7_565
C63 C18 1.936(18) 7_565
C64 C15 0.619(11) 7_565
C64 C18 1.039(14) 7_565
C64 C71 1.380(11) .
C64 C33 1.758(15) 7_565
C64 C64 1.82(2) 7_565
C64 C14 1.90(2) 7_565
C65 C16 0.540(13) 7_565
C65 C17 0.888(14) 7_565
C65 C28 1.790(17) 7_565
C65 C34 1.84(3) 7_565
C65 C31 1.95(2) 7_565
C66 C6 0.410(19) 7_565
C66 C27 1.084(16) 7_565
C66 C19 1.60(2) 7_565
C66 C8 1.66(2) 7_565
C67 C47 1.350(8) 7_565
C67 C52 1.378(8) 7_565
C67 C27 1.573(8) 7_565
C68 C5 0.480(9) 7_565
C68 C4 0.984(15) 7_565
C68 C28 1.642(16) 7_565
C68 C25 1.775(12) 7_565
C69 C48 1.367(9) 7_565
C69 C52 1.376(9) 7_565
C69 C21 1.463(16) 7_565
C70 C19 1.325(8) 7_565
C70 C47 1.483(8) 7_565
C70 C44 1.488(11) 7_565
C71 C64 1.380(11) 7_565
C71 C36 1.449(6) 7_565
C71 C15 1.451(12) 7_565
C73 Cl4 1.154(7) 7_565
C73 S2 1.422(10) .
C73 S1 1.592(10) .
Cl1 S2 1.811(3) 7_565
Cl1 Cl1 1.849(3) 7_565
Cl2 Cl3 0.892(2) 7_565
Cl2 C61 1.736(5) 7_565
Cl2 C12 2.215(5) 7_565
Cl2 Cl2 2.272(4) 7_565
Cl3 Cl2 0.892(2) 7_565
Cl4 C73 1.154(7) 7_565
Cl4 S1 1.510(3) 7_565
Cl4 S2 2.204(3) 7_565
S1 Cl4 1.510(3) 7_565
S1 S2 2.310(3) 5_557
S2 Cl1 1.811(3) 7_565
S2 Cl4 2.204(3) 7_565
S2 S1 2.310(3) 5_557
C35 C72 0.27(3) 7_565
C35 C49 1.226(18) 7_565
C35 C72 1.381(13) .
C35 C35 1.51(3) 7_565
C35 C44 1.66(2) 7_565
C72 C35 0.27(3) 7_565
C72 C72 1.21(4) 7_565
C72 C24 1.29(2) 7_565
C72 C26 1.698(17) 7_565
